data_7134109
loop_
_publ_author_name
'Fukushi, Chinari'
'Komuro, Takashi'
'Hashimoto, Hisako'

_publ_section_title
;
 Dinuclear iridium complexes ligated by lithium-ion endohedral fullerene
 Li<sup>+</sup>@C<sub>60</sub>.
;
_journal_name_full 'Chemical communications (Cambridge, England)'
_journal_paper_doi 10.1039/d4cc05485g
_journal_year 2025
_chemical_formula_moiety 'C76 H24 Br2 Ir2 Li, C2 F6 N O4 S2, C2 H2 Cl4'
_chemical_formula_sum 'C80 H26 Br2 Cl4 F6 Ir2 Li N O4 S2'
_chemical_formula_weight 1936.10
_space_group_crystal_system triclinic
_space_group_IT_number 2
_space_group_name_Hall '-P 1'
_space_group_name_H-M_alt 'P -1'
_atom_sites_solution_hydrogens geom
_atom_sites_solution_primary dual
_atom_sites_solution_secondary difmap
_audit_creation_method SHELXL-2018/3
_audit_update_record
;
2024-10-10 deposited with the CCDC.	2024-11-29 downloaded from the CCDC.
;
_cell_angle_alpha 115.5674(19)
_cell_angle_beta 97.7068(14)
_cell_angle_gamma 93.1991(13)
_cell_formula_units_Z 2
_cell_length_a 13.6166(2)
_cell_length_b 14.6678(3)
_cell_length_c 15.8666(3)
_cell_measurement_reflns_used 20707
_cell_measurement_temperature 150(2)
_cell_measurement_theta_max 30.7190
_cell_measurement_theta_min 1.9630
_cell_volume 2809.83(10)
_computing_cell_refinement
;
'CrysAlisPro 1.171.43.137a (Rigaku OD, 2024)'
;
_computing_data_collection
;
'CrysAlisPro 1.171.42.67a (Rigaku Oxford Diffraction, 2022)'
;
_computing_data_reduction
;
'CrysAlisPro 1.171.43.137a (Rigaku OD, 2024)'
;
_computing_molecular_graphics
;
'Mercury 4.3.1', 'Yadokari-XG (Wakita, Nemoto et al., 2009)'
;
_computing_publication_material
;
'Yadokari-XG (Wakita, Nemoto et al., 2009)', 'Olex2 1.5 (Dolomanov et al., 2009)'
;
_computing_structure_refinement 'SHELXL-2018/3 (Sheldrick, 2018)'
_computing_structure_solution 'SHELXT-2018/2 (Sheldrick, 2018)'
_diffrn_ambient_temperature 150(2)
_diffrn_detector 'Hybrid Pixel Array Detector'
_diffrn_detector_area_resol_mean 10.0000
_diffrn_measured_fraction_theta_full 0.995
_diffrn_measured_fraction_theta_max 0.990
_diffrn_measurement_device 'two-circle diffractometer'
_diffrn_measurement_device_type 'XtaLAB Mini II'
_diffrn_measurement_method '\w scans'
_diffrn_radiation_monochromator graphite
_diffrn_radiation_type MoK\a
_diffrn_radiation_wavelength 0.71073
_diffrn_reflns_av_R_equivalents 0.0380
_diffrn_reflns_av_unetI/netI 0.0415
_diffrn_reflns_Laue_measured_fraction_full 0.995
_diffrn_reflns_Laue_measured_fraction_max 0.990
_diffrn_reflns_limit_h_max 17
_diffrn_reflns_limit_h_min -17
_diffrn_reflns_limit_k_max 19
_diffrn_reflns_limit_k_min -19
_diffrn_reflns_limit_l_max 20
_diffrn_reflns_limit_l_min -20
_diffrn_reflns_number 53901
_diffrn_reflns_point_group_measured_fraction_full 0.995
_diffrn_reflns_point_group_measured_fraction_max 0.990
_diffrn_reflns_theta_full 25.242
_diffrn_reflns_theta_max 27.484
_diffrn_reflns_theta_min 2.030
_diffrn_source 'fine-focus sealed X-ray tube'
_diffrn_source_type 'Rigaku (Mo) X-ray Source'
_exptl_absorpt_coefficient_mu 6.504
_exptl_absorpt_correction_T_max 1.00000
_exptl_absorpt_correction_T_min 0.64856
_exptl_absorpt_correction_type multi-scan
_exptl_absorpt_process_details
;
CrysAlisPro 1.171.43.137a (Rigaku Oxford Diffraction, 2024)
Empirical absorption correction using spherical harmonics,
implemented in SCALE3 ABSPACK scaling algorithm.
;
_exptl_crystal_colour black
_exptl_crystal_density_diffrn 2.288
_exptl_crystal_description plate
_exptl_crystal_F_000 1852
_exptl_crystal_recrystallization_method 'Re-crystallisation from solvent: 1,1,2,2-tetrachloroethane/diethyl ether'
_exptl_crystal_size_max 0.140
_exptl_crystal_size_mid 0.130
_exptl_crystal_size_min 0.050
_refine_diff_density_max 2.854
_refine_diff_density_min -1.905
_refine_diff_density_rms 0.180
_refine_ls_extinction_method none
_refine_ls_goodness_of_fit_ref 1.037
_refine_ls_hydrogen_treatment constr
_refine_ls_matrix_type full
_refine_ls_number_parameters 993
_refine_ls_number_reflns 12758
_refine_ls_number_restraints 202
_refine_ls_restrained_S_all 1.060
_refine_ls_R_factor_all 0.0556
_refine_ls_R_factor_gt 0.0393
_refine_ls_shift/su_max 0.002
_refine_ls_shift/su_mean 0.000
_refine_ls_structure_factor_coef Fsqd
_refine_ls_weighting_details 'w=1/[\s^2^(Fo^2^)+(0.0487P)^2^+18.2343P] where P=(Fo^2^+2Fc^2^)/3'
_refine_ls_weighting_scheme calc
_refine_ls_wR_factor_gt 0.0956
_refine_ls_wR_factor_ref 0.1020
_reflns_Friedel_coverage 0.000
_reflns_number_gt 10224
_reflns_number_total 12758
_reflns_threshold_expression 'I > 2\s(I)'
_cod_data_source_file d4cc05485g2.cif
_cod_data_source_block IrBr_complex_2
_cod_database_code 7134109
_shelx_shelxl_version_number 2018/3
_shelx_space_group_comment
;
The symmetry employed for this shelxl refinement is uniquely defined
by the following loop, which should always be used as a source of
symmetry information in preference to the above space-group names.
They are only intended as comments.
;
_shelx_estimated_absorpt_t_min 0.463
_shelx_estimated_absorpt_t_max 0.737
_oxdiff_exptl_absorpt_empirical_full_min 0.801
_oxdiff_exptl_absorpt_empirical_full_max 1.420
_oxdiff_exptl_absorpt_empirical_details
;
Empirical correction (ABSPACK) includes:
- Absorption correction using spherical harmonics
- Frame scaling
;

loop_
_space_group_symop_operation_xyz
'x, y, z'
'-x, -y, -z'

loop_
_atom_site_label
_atom_site_type_symbol
_atom_site_fract_x
_atom_site_fract_y
_atom_site_fract_z
_atom_site_U_iso_or_equiv
_atom_site_adp_type
_atom_site_occupancy
_atom_site_site_symmetry_order
_atom_site_calc_flag
_atom_site_refinement_flags_posn
_atom_site_refinement_flags_adp
_atom_site_refinement_flags_occupancy
_atom_site_disorder_assembly
_atom_site_disorder_group
Ir1 Ir 0.38016(2) 0.29627(2) 0.15755(2) 0.01677(7) Uani 1 1 d . . . . .
Ir2 Ir 0.42395(2) 0.55828(2) 0.31962(2) 0.01630(7) Uani 1 1 d . . . . .
Br1 Br 0.38930(5) 0.39551(5) 0.33466(5) 0.02219(14) Uani 1 1 d . . . . .
Br2 Br 0.28758(4) 0.45267(5) 0.16553(4) 0.01981(13) Uani 1 1 d . . . . .
C1 C 0.5419(4) 0.3068(4) 0.1880(4) 0.0166(12) Uani 1 1 d . . . . .
C2 C 0.5119(4) 0.3843(4) 0.1557(4) 0.0151(11) Uani 1 1 d . . . . .
C3 C 0.5312(4) 0.4985(4) 0.2264(4) 0.0144(11) Uani 1 1 d . . . . .
C4 C 0.5790(4) 0.5308(5) 0.3268(4) 0.0165(12) Uani 1 1 d . . . . .
C5 C 0.6161(4) 0.4482(5) 0.3503(4) 0.0166(12) Uani 1 1 d . . . . .
C6 C 0.5994(4) 0.3463(5) 0.2872(4) 0.0168(12) Uani 1 1 d . . . . .
Li1A Li 0.6785(19) 0.427(5) 0.207(3) 0.034(8) Uani 0.62(11) 1 d . U P A 1
Li1B Li 0.693(5) 0.471(7) 0.227(4) 0.035(12) Uani 0.38(11) 1 d . U P A 2
C7 C 0.2497(5) 0.2068(5) 0.1578(5) 0.0264(15) Uani 1 1 d . . . . .
H1 H 0.216155 0.242002 0.213677 0.032 Uiso 1 1 calc R U . . .
C66 C 0.9658(4) 0.6477(5) 0.3616(5) 0.0207(13) Uani 1 1 d . . . . .
C67 C 0.9921(5) 0.5722(5) 0.3928(4) 0.0235(14) Uani 1 1 d . . . . .
C68 C 1.0364(4) 0.4897(5) 0.3363(5) 0.0240(14) Uani 1 1 d . . . . .
C69 C 1.0068(5) 0.3880(5) 0.3248(5) 0.0242(14) Uani 1 1 d . . . . .
C70 C 1.0077(4) 0.3165(5) 0.2292(5) 0.0213(13) Uani 1 1 d . . . . .
C71 C 1.0388(4) 0.3726(5) 0.1793(5) 0.0226(13) Uani 1 1 d . . . . .
C72 C 0.9958(4) 0.3431(5) 0.0856(5) 0.0216(13) Uani 1 1 d . . . . .
C73 C 0.9695(5) 0.4187(5) 0.0544(4) 0.0228(14) Uani 1 1 d . . . . .
C74 C 0.9867(4) 0.5215(5) 0.1180(5) 0.0222(14) Uani 1 1 d . . . . .
C75 C 1.0314(4) 0.5525(5) 0.2148(5) 0.0227(14) Uani 1 1 d . . . . .
C76 C 1.0567(4) 0.4803(5) 0.2459(5) 0.0209(13) Uani 1 1 d . . . . .
N1A N 0.7465(14) 0.9436(16) 0.3375(7) 0.123(7) Uani 0.566(4) 1 d D U P B 1
N1B N 0.6755(8) 0.9634(13) 0.2978(9) 0.123(7) Uani 0.434(4) 1 d D U P B 2
S1A S 0.6785(7) 0.9868(4) 0.2801(4) 0.123(3) Uani 0.566(4) 1 d D U P B 1
S1B S 0.5801(6) 0.9017(6) 0.2322(5) 0.074(2) Uani 0.434(4) 1 d D U P B 2
S2A S 0.7654(4) 0.9874(3) 0.4488(3) 0.0573(13) Uani 0.566(4) 1 d D U P B 1
S2B S 0.7152(8) 0.9886(9) 0.4063(7) 0.195(8) Uani 0.434(4) 1 d D U P B 2
O1A O 0.7154(14) 0.9571(11) 0.1941(9) 0.099(2) Uani 0.566(4) 1 d D . P B 1
O2A O 0.6744(15) 1.0913(8) 0.3411(10) 0.099(2) Uani 0.566(4) 1 d D . P B 1
O1B O 0.5797(18) 0.7980(9) 0.1832(16) 0.099(2) Uani 0.434(4) 1 d D . P B 2
O2B O 0.5380(15) 0.9374(13) 0.1644(11) 0.099(2) Uani 0.434(4) 1 d D . P B 2
O3A O 0.8014(14) 0.9128(10) 0.4764(10) 0.099(2) Uani 0.566(4) 1 d D . P B 1
O4A O 0.6994(14) 1.0381(12) 0.5077(12) 0.099(2) Uani 0.566(4) 1 d D . P B 1
O3B O 0.6997(19) 0.8824(10) 0.3998(11) 0.099(2) Uani 0.434(4) 1 d D . P B 2
O4B O 0.728(2) 1.0627(11) 0.5044(10) 0.099(2) Uani 0.434(4) 1 d D . P B 2
C77A C 0.5569(10) 0.9090(13) 0.2491(13) 0.095(5) Uani 0.566(4) 1 d D U P B 1
C77B C 0.4778(9) 0.9525(15) 0.2921(14) 0.095(5) Uani 0.434(4) 1 d D U P B 2
C78A C 0.8793(8) 1.0748(9) 0.4760(10) 0.095(5) Uani 0.566(4) 1 d D U P B 1
C78B C 0.8518(8) 1.0006(12) 0.4084(11) 0.095(5) Uani 0.434(4) 1 d D U P B 2
F1A F 0.5166(12) 0.9213(12) 0.3243(12) 0.111(2) Uani 0.566(4) 1 d D . P B 1
F2A F 0.5507(13) 0.8084(12) 0.1998(14) 0.111(2) Uani 0.566(4) 1 d D . P B 1
F3A F 0.4866(13) 0.9337(12) 0.1980(12) 0.111(2) Uani 0.566(4) 1 d D . P B 1
F1B F 0.3984(14) 0.8997(14) 0.2276(16) 0.132(4) Uani 0.434(4) 1 d D . P B 2
F2B F 0.4686(15) 1.0487(14) 0.3225(18) 0.132(4) Uani 0.434(4) 1 d D . P B 2
F3B F 0.4664(17) 0.9289(15) 0.3612(17) 0.132(4) Uani 0.434(4) 1 d D . P B 2
F4A F 0.8661(11) 1.1451(11) 0.4461(9) 0.111(2) Uani 0.566(4) 1 d D . P B 1
F5A F 0.9525(11) 1.0252(10) 0.4363(9) 0.111(2) Uani 0.566(4) 1 d D . P B 1
F6A F 0.9093(11) 1.1182(11) 0.5683(8) 0.111(2) Uani 0.566(4) 1 d D . P B 1
F4B F 0.8973(15) 0.9404(12) 0.4354(13) 0.132(4) Uani 0.434(4) 1 d D . P B 2
F5B F 0.8969(16) 1.0937(10) 0.4496(14) 0.132(4) Uani 0.434(4) 1 d D . P B 2
F6B F 0.8478(15) 0.9654(13) 0.3150(10) 0.132(4) Uani 0.434(4) 1 d D . P B 2
Cl1B Cl 0.0315(6) 0.9998(6) 0.1281(5) 0.0504(16) Uani 0.434(4) 1 d D . P B 2
Cl1A Cl 0.0834(14) 1.0018(8) 0.1590(7) 0.193(7) Uani 0.566(4) 1 d D U P B 1
Cl2B Cl 0.0121(6) 0.8585(4) 0.2076(4) 0.0532(16) Uani 0.434(4) 1 d D . P B 2
Cl2A Cl 0.0716(7) 0.8589(5) 0.2442(7) 0.110(3) Uani 0.566(4) 1 d D U P B 1
Cl3B Cl 0.2258(7) 1.0041(11) 0.2712(11) 0.085(3) Uani 0.434(4) 1 d D . P B 2
Cl3A Cl 0.2723(16) 0.9822(13) 0.2746(13) 0.204(7) Uani 0.566(4) 1 d D U P B 1
Cl4B Cl 0.1082(7) 1.1755(5) 0.3460(5) 0.065(2) Uani 0.434(4) 1 d D . P B 2
Cl4A Cl 0.1865(18) 1.1672(7) 0.3667(9) 0.289(11) Uani 0.566(4) 1 d D U P B 1
C8 C 0.3363(5) 0.1651(5) 0.1785(5) 0.0259(14) Uani 1 1 d . . . . .
H2 H 0.352021 0.176664 0.245996 0.031 Uiso 1 1 calc R U . . .
C9 C 0.3135(5) 0.2320(5) 0.0085(5) 0.0237(14) Uani 1 1 d . . . . .
H3 H 0.331185 0.274765 -0.023530 0.028 Uiso 1 1 calc R U . . .
C10 C 0.3867(5) 0.1734(5) 0.0178(4) 0.0205(13) Uani 1 1 d . . . . .
H4 H 0.447563 0.183350 -0.007727 0.025 Uiso 1 1 calc R U . . .
C11 C 0.3173(5) 0.6168(5) 0.4114(5) 0.0239(14) Uani 1 1 d . . . . .
H5 H 0.270302 0.562679 0.412676 0.029 Uiso 1 1 calc R U . . .
C12 C 0.4132(5) 0.6341(6) 0.4679(5) 0.0271(15) Uani 1 1 d . . . . .
H6 H 0.420494 0.589294 0.500670 0.033 Uiso 1 1 calc R U . . .
C13 C 0.3880(5) 0.6839(5) 0.2879(5) 0.0220(13) Uani 1 1 d . . . . .
H7 H 0.397221 0.673872 0.223090 0.026 Uiso 1 1 calc R U . . .
C14 C 0.4757(5) 0.7174(5) 0.3547(5) 0.0234(14) Uani 1 1 d . . . . .
H8 H 0.536378 0.724728 0.327812 0.028 Uiso 1 1 calc R U . . .
C15 C 0.1778(5) 0.1574(6) 0.0629(5) 0.0298(16) Uani 1 1 d . . . . .
H9 H 0.108659 0.167732 0.074245 0.036 Uiso 1 1 calc R U . . .
H10 H 0.181385 0.083143 0.032449 0.036 Uiso 1 1 calc R U . . .
C16 C 0.2022(5) 0.2019(5) -0.0043(5) 0.0286(15) Uani 1 1 d . . . . .
H11 H 0.177414 0.150879 -0.070712 0.034 Uiso 1 1 calc R U . . .
H12 H 0.167232 0.262569 0.007701 0.034 Uiso 1 1 calc R U . . .
C17 C 0.3715(6) 0.0702(5) 0.1093(5) 0.0325(16) Uani 1 1 d . . . . .
H13 H 0.329064 0.009634 0.102671 0.039 Uiso 1 1 calc R U . . .
H14 H 0.440989 0.066590 0.134515 0.039 Uiso 1 1 calc R U . . .
C18 C 0.3676(5) 0.0680(5) 0.0123(5) 0.0289(15) Uani 1 1 d . . . . .
H15 H 0.418223 0.026276 -0.019754 0.035 Uiso 1 1 calc R U . . .
H16 H 0.301095 0.034977 -0.026663 0.035 Uiso 1 1 calc R U . . .
C19 C 0.2661(5) 0.7006(6) 0.3992(5) 0.0309(16) Uani 1 1 d . . . . .
H17 H 0.289807 0.766097 0.456136 0.037 Uiso 1 1 calc R U . . .
H18 H 0.193188 0.685932 0.394465 0.037 Uiso 1 1 calc R U . . .
C20 C 0.2860(5) 0.7115(5) 0.3113(5) 0.0300(16) Uani 1 1 d . . . . .
H19 H 0.233861 0.666752 0.256540 0.036 Uiso 1 1 calc R U . . .
H20 H 0.281403 0.782670 0.322038 0.036 Uiso 1 1 calc R U . . .
C21 C 0.4772(6) 0.7339(6) 0.5196(5) 0.0308(16) Uani 1 1 d . . . . .
H21 H 0.545066 0.722756 0.541308 0.037 Uiso 1 1 calc R U . . .
H22 H 0.449617 0.776952 0.576480 0.037 Uiso 1 1 calc R U . . .
C22 C 0.4846(5) 0.7902(5) 0.4589(5) 0.0283(15) Uani 1 1 d . . . . .
H23 H 0.430788 0.834435 0.466947 0.034 Uiso 1 1 calc R U . . .
H24 H 0.549432 0.834375 0.480920 0.034 Uiso 1 1 calc R U . . .
C23 C 0.6016(4) 0.2286(5) 0.1303(5) 0.0197(13) Uani 1 1 d . . . . .
C24 C 0.6219(4) 0.2200(5) 0.0446(4) 0.0192(12) Uani 1 1 d . . . . .
C25 C 0.5946(4) 0.2961(5) 0.0132(4) 0.0176(12) Uani 1 1 d . . . . .
C26 C 0.5479(4) 0.3773(5) 0.0693(4) 0.0153(11) Uani 1 1 d . . . . .
C27 C 0.5810(4) 0.4776(5) 0.0807(4) 0.0180(12) Uani 1 1 d . . . . .
C28 C 0.5771(4) 0.5502(4) 0.1757(4) 0.0160(12) Uani 1 1 d . . . . .
C29 C 0.6517(4) 0.6333(5) 0.2222(4) 0.0178(12) Uani 1 1 d . . . . .
C30 C 0.6966(5) 0.6649(5) 0.3203(4) 0.0197(13) Uani 1 1 d . . . . .
C31 C 0.6655(4) 0.6128(4) 0.3686(4) 0.0174(12) Uani 1 1 d . . . . .
C32 C 0.7395(4) 0.5891(5) 0.4273(4) 0.0183(12) Uani 1 1 d . . . . .
C33 C 0.7091(5) 0.4889(5) 0.4160(4) 0.0206(13) Uani 1 1 d . . . . .
C34 C 0.7812(4) 0.4245(5) 0.4191(4) 0.0206(13) Uani 1 1 d . . . . .
C35 C 0.7630(5) 0.3189(5) 0.3542(5) 0.0209(13) Uani 1 1 d . . . . .
C36 C 0.6740(4) 0.2813(5) 0.2886(4) 0.0184(12) Uani 1 1 d . . . . .
C37 C 0.6764(5) 0.2088(5) 0.1921(5) 0.0193(13) Uani 1 1 d . . . . .
C38 C 0.7662(5) 0.1770(5) 0.1632(5) 0.0213(13) Uani 1 1 d . . . . .
C39 C 0.7857(5) 0.1667(5) 0.0740(4) 0.0197(13) Uani 1 1 d . . . . .
C40 C 0.7150(5) 0.1890(5) 0.0151(4) 0.0196(13) Uani 1 1 d . . . . .
C41 C 0.7460(5) 0.2441(5) -0.0352(4) 0.0206(13) Uani 1 1 d . . . . .
C42 C 0.6718(5) 0.3115(5) -0.0356(4) 0.0194(13) Uani 1 1 d . . . . .
C43 C 0.7010(5) 0.4075(5) -0.0264(4) 0.0219(13) Uani 1 1 d . . . . .
C44 C 0.6552(4) 0.4928(5) 0.0332(4) 0.0182(12) Uani 1 1 d . . . . .
C45 C 0.7299(5) 0.5800(5) 0.0803(4) 0.0185(12) Uani 1 1 d . . . . .
C46 C 0.7291(5) 0.6488(5) 0.1741(5) 0.0211(13) Uani 1 1 d . . . . .
C47 C 0.8213(5) 0.6902(5) 0.2415(5) 0.0212(13) Uani 1 1 d . . . . .
C48 C 0.8014(5) 0.6991(4) 0.3316(5) 0.0202(13) Uani 1 1 d . . . . .
C49 C 0.8724(5) 0.6796(5) 0.3910(4) 0.0219(13) Uani 1 1 d . . . . .
C50 C 0.8412(5) 0.6229(5) 0.4395(4) 0.0212(13) Uani 1 1 d . . . . .
C51 C 0.9143(5) 0.5552(5) 0.4403(4) 0.0232(14) Uani 1 1 d . . . . .
C52 C 0.8854(5) 0.4590(5) 0.4306(4) 0.0217(13) Uani 1 1 d . . . . .
C53 C 0.9321(5) 0.3728(5) 0.3717(5) 0.0231(13) Uani 1 1 d . . . . .
C54 C 0.8568(5) 0.2852(5) 0.3235(5) 0.0213(13) Uani 1 1 d . . . . .
C55 C 0.8581(4) 0.2171(5) 0.2312(5) 0.0218(13) Uani 1 1 d . . . . .
C56 C 0.9354(5) 0.2323(5) 0.1827(5) 0.0232(14) Uani 1 1 d . . . . .
C57 C 0.8902(5) 0.2011(5) 0.0846(5) 0.0230(14) Uani 1 1 d . . . . .
C58 C 0.9198(5) 0.2551(5) 0.0373(4) 0.0217(13) Uani 1 1 d . . . . .
C59 C 0.8451(5) 0.2780(5) -0.0238(4) 0.0232(14) Uani 1 1 d . . . . .
C60 C 0.8769(5) 0.3784(5) -0.0136(4) 0.0210(13) Uani 1 1 d . . . . .
C61 C 0.8059(5) 0.4421(5) -0.0151(4) 0.0205(13) Uani 1 1 d . . . . .
C62 C 0.8239(5) 0.5494(5) 0.0513(5) 0.0232(14) Uani 1 1 d . . . . .
C63 C 0.9126(5) 0.5879(5) 0.1166(5) 0.0218(13) Uani 1 1 d . . . . .
C64 C 0.9107(5) 0.6598(5) 0.2133(5) 0.0229(14) Uani 1 1 d . . . . .
C65 C 0.9842(4) 0.6379(5) 0.2740(5) 0.0219(13) Uani 1 1 d . . . . .
C79B C 0.0224(14) 0.9901(8) 0.2348(8) 0.044(5) Uani 0.434(4) 1 d D U P B 2
H25 H -0.038871 1.018661 0.258402 0.052 Uiso 0.434(4) 1 calc R U P B 2
C79A C 0.093(2) 0.9898(10) 0.2669(11) 0.133(10) Uani 0.566(4) 1 d D U P B 1
H26 H 0.034623 1.020678 0.295331 0.160 Uiso 0.566(4) 1 calc R U P B 1
C80B C 0.1129(10) 1.0443(8) 0.3122(13) 0.049(5) Uani 0.434(4) 1 d D U P B 2
H27 H 0.106519 1.029970 0.367520 0.059 Uiso 0.434(4) 1 calc R U P B 2
C80A C 0.1813(18) 1.0378(11) 0.3472(19) 0.165(12) Uani 0.566(4) 1 d D U P B 1
H28 H 0.179908 1.024286 0.403732 0.198 Uiso 0.566(4) 1 calc R U P B 1

loop_
_atom_site_aniso_label
_atom_site_aniso_U_11
_atom_site_aniso_U_22
_atom_site_aniso_U_33
_atom_site_aniso_U_23
_atom_site_aniso_U_13
_atom_site_aniso_U_12
Ir1 0.01323(11) 0.01685(12) 0.02214(13) 0.01011(10) 0.00428(9) 0.00165(9)
Ir2 0.01513(12) 0.01862(13) 0.01757(12) 0.00898(10) 0.00625(9) 0.00494(9)
Br1 0.0211(3) 0.0252(3) 0.0257(3) 0.0148(3) 0.0088(2) 0.0044(2)
Br2 0.0154(3) 0.0216(3) 0.0238(3) 0.0110(3) 0.0034(2) 0.0046(2)
C1 0.011(3) 0.016(3) 0.026(3) 0.012(3) 0.004(2) -0.001(2)
C2 0.011(3) 0.018(3) 0.018(3) 0.010(2) 0.001(2) 0.000(2)
C3 0.014(3) 0.016(3) 0.013(3) 0.005(2) 0.004(2) 0.004(2)
C4 0.012(3) 0.017(3) 0.022(3) 0.009(3) 0.008(2) 0.005(2)
C5 0.016(3) 0.023(3) 0.015(3) 0.012(3) 0.007(2) 0.005(2)
C6 0.015(3) 0.022(3) 0.019(3) 0.013(3) 0.006(2) 0.001(2)
Li1A 0.010(9) 0.05(2) 0.049(14) 0.032(14) 0.000(9) -0.005(11)
Li1B 0.031(18) 0.04(2) 0.038(18) 0.022(16) 0.014(13) 0.014(16)
C7 0.018(3) 0.026(4) 0.041(4) 0.020(3) 0.010(3) -0.002(3)
C66 0.010(3) 0.021(3) 0.023(3) 0.004(3) 0.000(2) -0.004(2)
C67 0.015(3) 0.031(4) 0.017(3) 0.006(3) -0.004(2) -0.002(3)
C68 0.010(3) 0.036(4) 0.025(3) 0.014(3) -0.002(2) 0.002(3)
C69 0.014(3) 0.033(4) 0.026(3) 0.016(3) -0.006(2) 0.003(3)
C70 0.014(3) 0.028(3) 0.024(3) 0.013(3) 0.002(2) 0.007(2)
C71 0.010(3) 0.028(4) 0.029(3) 0.011(3) 0.007(2) 0.007(2)
C72 0.014(3) 0.030(4) 0.024(3) 0.012(3) 0.011(2) 0.011(3)
C73 0.015(3) 0.036(4) 0.020(3) 0.012(3) 0.011(2) 0.003(3)
C74 0.011(3) 0.035(4) 0.030(3) 0.022(3) 0.008(3) 0.000(3)
C75 0.010(3) 0.031(4) 0.028(3) 0.014(3) 0.006(2) -0.002(2)
C76 0.009(3) 0.028(3) 0.025(3) 0.012(3) 0.001(2) 0.003(2)
N1A 0.064(9) 0.206(15) 0.044(8) 0.000(9) 0.006(6) 0.061(10)
N1B 0.064(9) 0.206(15) 0.044(8) 0.000(9) 0.006(6) 0.061(10)
S1A 0.298(11) 0.055(3) 0.063(4) 0.047(3) 0.084(5) 0.072(5)
S1B 0.106(6) 0.084(6) 0.059(4) 0.051(4) 0.024(4) 0.028(4)
S2A 0.092(4) 0.034(2) 0.045(3) 0.014(2) 0.018(2) 0.013(2)
S2B 0.134(10) 0.145(11) 0.176(13) -0.039(9) -0.023(9) 0.057(9)
O1A 0.174(7) 0.060(4) 0.075(4) 0.033(3) 0.039(4) 0.039(4)
O2A 0.174(7) 0.060(4) 0.075(4) 0.033(3) 0.039(4) 0.039(4)
O1B 0.174(7) 0.060(4) 0.075(4) 0.033(3) 0.039(4) 0.039(4)
O2B 0.174(7) 0.060(4) 0.075(4) 0.033(3) 0.039(4) 0.039(4)
O3A 0.174(7) 0.060(4) 0.075(4) 0.033(3) 0.039(4) 0.039(4)
O4A 0.174(7) 0.060(4) 0.075(4) 0.033(3) 0.039(4) 0.039(4)
O3B 0.174(7) 0.060(4) 0.075(4) 0.033(3) 0.039(4) 0.039(4)
O4B 0.174(7) 0.060(4) 0.075(4) 0.033(3) 0.039(4) 0.039(4)
C77A 0.082(8) 0.120(10) 0.070(8) 0.036(7) -0.008(7) 0.010(8)
C77B 0.082(8) 0.120(10) 0.070(8) 0.036(7) -0.008(7) 0.010(8)
C78A 0.082(8) 0.120(10) 0.070(8) 0.036(7) -0.008(7) 0.010(8)
C78B 0.082(8) 0.120(10) 0.070(8) 0.036(7) -0.008(7) 0.010(8)
F1A 0.117(5) 0.106(5) 0.117(5) 0.053(4) 0.022(4) 0.043(4)
F2A 0.117(5) 0.106(5) 0.117(5) 0.053(4) 0.022(4) 0.043(4)
F3A 0.117(5) 0.106(5) 0.117(5) 0.053(4) 0.022(4) 0.043(4)
F1B 0.100(6) 0.077(5) 0.182(10) 0.023(6) 0.025(6) 0.013(5)
F2B 0.100(6) 0.077(5) 0.182(10) 0.023(6) 0.025(6) 0.013(5)
F3B 0.100(6) 0.077(5) 0.182(10) 0.023(6) 0.025(6) 0.013(5)
F4A 0.117(5) 0.106(5) 0.117(5) 0.053(4) 0.022(4) 0.043(4)
F5A 0.117(5) 0.106(5) 0.117(5) 0.053(4) 0.022(4) 0.043(4)
F6A 0.117(5) 0.106(5) 0.117(5) 0.053(4) 0.022(4) 0.043(4)
F4B 0.100(6) 0.077(5) 0.182(10) 0.023(6) 0.025(6) 0.013(5)
F5B 0.100(6) 0.077(5) 0.182(10) 0.023(6) 0.025(6) 0.013(5)
F6B 0.100(6) 0.077(5) 0.182(10) 0.023(6) 0.025(6) 0.013(5)
Cl1B 0.094(5) 0.027(3) 0.026(3) 0.009(2) 0.006(3) 0.004(3)
Cl1A 0.39(2) 0.078(6) 0.094(8) 0.014(5) 0.093(10) -0.052(10)
Cl2B 0.080(5) 0.030(3) 0.047(3) 0.018(2) 0.005(3) -0.007(3)
Cl2A 0.129(7) 0.071(4) 0.151(8) 0.062(5) 0.052(6) -0.003(5)
Cl3B 0.064(5) 0.096(7) 0.115(8) 0.068(7) 0.011(5) 0.010(4)
Cl3A 0.33(2) 0.143(11) 0.165(12) 0.089(9) 0.070(16) -0.005(14)
Cl4B 0.130(6) 0.023(3) 0.025(3) 0.004(2) -0.022(3) 0.022(3)
Cl4A 0.65(3) 0.051(5) 0.150(10) -0.010(6) 0.246(15) -0.049(11)
C8 0.027(3) 0.021(3) 0.035(4) 0.018(3) 0.007(3) 0.001(3)
C9 0.025(3) 0.023(3) 0.024(3) 0.011(3) 0.005(3) -0.001(3)
C10 0.017(3) 0.017(3) 0.020(3) 0.002(3) 0.002(2) -0.001(2)
C11 0.025(3) 0.027(3) 0.021(3) 0.009(3) 0.014(3) 0.007(3)
C12 0.027(3) 0.040(4) 0.023(3) 0.018(3) 0.018(3) 0.010(3)
C13 0.028(3) 0.019(3) 0.026(3) 0.014(3) 0.010(3) 0.010(3)
C14 0.025(3) 0.017(3) 0.033(4) 0.012(3) 0.015(3) 0.010(3)
C15 0.017(3) 0.030(4) 0.040(4) 0.013(3) 0.007(3) 0.002(3)
C16 0.019(3) 0.026(4) 0.035(4) 0.009(3) 0.001(3) 0.003(3)
C17 0.039(4) 0.020(3) 0.040(4) 0.014(3) 0.007(3) 0.001(3)
C18 0.027(3) 0.018(3) 0.038(4) 0.010(3) 0.002(3) 0.002(3)
C19 0.022(3) 0.032(4) 0.034(4) 0.008(3) 0.009(3) 0.006(3)
C20 0.025(3) 0.024(4) 0.041(4) 0.013(3) 0.007(3) 0.013(3)
C21 0.034(4) 0.037(4) 0.016(3) 0.006(3) 0.006(3) 0.009(3)
C22 0.024(3) 0.029(4) 0.028(4) 0.009(3) 0.006(3) 0.004(3)
C23 0.015(3) 0.014(3) 0.027(3) 0.007(3) 0.004(2) -0.002(2)
C24 0.015(3) 0.017(3) 0.020(3) 0.003(3) 0.002(2) -0.001(2)
C25 0.014(3) 0.019(3) 0.014(3) 0.003(2) -0.001(2) 0.000(2)
C26 0.010(3) 0.023(3) 0.014(3) 0.010(2) 0.000(2) 0.002(2)
C27 0.015(3) 0.024(3) 0.018(3) 0.012(3) 0.002(2) 0.006(2)
C28 0.016(3) 0.017(3) 0.017(3) 0.009(2) 0.004(2) 0.006(2)
C29 0.018(3) 0.017(3) 0.024(3) 0.012(3) 0.008(2) 0.006(2)
C30 0.019(3) 0.013(3) 0.023(3) 0.005(3) 0.003(2) 0.002(2)
C31 0.019(3) 0.016(3) 0.014(3) 0.003(2) 0.006(2) 0.004(2)
C32 0.020(3) 0.022(3) 0.009(3) 0.003(2) 0.004(2) 0.003(2)
C33 0.021(3) 0.032(4) 0.014(3) 0.013(3) 0.006(2) 0.006(3)
C34 0.017(3) 0.034(4) 0.018(3) 0.017(3) 0.004(2) 0.007(3)
C35 0.019(3) 0.029(3) 0.026(3) 0.020(3) 0.008(3) 0.009(3)
C36 0.019(3) 0.019(3) 0.023(3) 0.015(3) 0.007(2) 0.004(2)
C37 0.019(3) 0.016(3) 0.029(3) 0.014(3) 0.006(3) 0.003(2)
C38 0.024(3) 0.016(3) 0.029(3) 0.013(3) 0.007(3) 0.009(2)
C39 0.019(3) 0.014(3) 0.021(3) 0.002(2) 0.004(2) 0.007(2)
C40 0.022(3) 0.016(3) 0.017(3) 0.003(2) 0.004(2) 0.002(2)
C41 0.020(3) 0.021(3) 0.015(3) 0.003(3) 0.004(2) 0.004(2)
C42 0.019(3) 0.022(3) 0.011(3) 0.003(2) -0.001(2) 0.002(2)
C43 0.024(3) 0.032(4) 0.011(3) 0.011(3) 0.002(2) 0.002(3)
C44 0.016(3) 0.029(3) 0.016(3) 0.017(3) 0.000(2) 0.004(2)
C45 0.020(3) 0.024(3) 0.021(3) 0.017(3) 0.003(2) 0.005(2)
C46 0.020(3) 0.019(3) 0.031(4) 0.017(3) 0.007(3) 0.003(2)
C47 0.022(3) 0.012(3) 0.030(3) 0.010(3) 0.005(3) -0.001(2)
C48 0.022(3) 0.008(3) 0.025(3) 0.004(2) 0.002(3) -0.002(2)
C49 0.020(3) 0.017(3) 0.021(3) 0.002(3) 0.002(3) -0.003(2)
C50 0.020(3) 0.025(3) 0.011(3) 0.003(3) -0.002(2) 0.002(3)
C51 0.023(3) 0.029(4) 0.012(3) 0.007(3) -0.003(2) 0.005(3)
C52 0.017(3) 0.033(4) 0.014(3) 0.010(3) -0.003(2) 0.006(3)
C53 0.021(3) 0.030(4) 0.023(3) 0.016(3) 0.000(3) 0.007(3)
C54 0.020(3) 0.026(3) 0.026(3) 0.020(3) -0.001(3) 0.008(3)
C55 0.016(3) 0.018(3) 0.038(4) 0.018(3) 0.005(3) 0.008(2)
C56 0.019(3) 0.024(3) 0.032(4) 0.015(3) 0.008(3) 0.012(3)
C57 0.019(3) 0.017(3) 0.029(3) 0.004(3) 0.009(3) 0.009(2)
C58 0.018(3) 0.021(3) 0.021(3) 0.003(3) 0.006(2) 0.006(2)
C59 0.018(3) 0.030(4) 0.017(3) 0.004(3) 0.009(2) 0.007(3)
C60 0.019(3) 0.032(4) 0.013(3) 0.010(3) 0.008(2) 0.005(3)
C61 0.019(3) 0.035(4) 0.016(3) 0.019(3) 0.007(2) 0.003(3)
C62 0.024(3) 0.031(4) 0.024(3) 0.018(3) 0.012(3) 0.001(3)
C63 0.020(3) 0.027(3) 0.025(3) 0.018(3) 0.007(3) -0.001(3)
C64 0.015(3) 0.025(3) 0.032(4) 0.017(3) 0.003(3) -0.005(2)
C65 0.013(3) 0.020(3) 0.028(3) 0.009(3) 0.000(2) -0.005(2)
C79B 0.061(12) 0.039(10) 0.033(9) 0.017(8) 0.011(8) -0.002(9)
C79A 0.16(2) 0.133(19) 0.091(17) 0.033(15) 0.063(15) -0.051(18)
C80B 0.073(13) 0.038(11) 0.039(11) 0.022(9) 0.005(9) -0.008(10)
C80A 0.18(2) 0.17(2) 0.12(2) 0.048(19) 0.033(18) -0.03(2)

loop_
_atom_type_symbol
_atom_type_description
_atom_type_scat_dispersion_real
_atom_type_scat_dispersion_imag
_atom_type_scat_source
C C 0.0033 0.0016 'International Tables Vol C Tables 4.2.6.8 and 6.1.1.4'
H H 0.0000 0.0000 'International Tables Vol C Tables 4.2.6.8 and 6.1.1.4'
Li Li -0.0003 0.0001 'International Tables Vol C Tables 4.2.6.8 and 6.1.1.4'
N N 0.0061 0.0033 'International Tables Vol C Tables 4.2.6.8 and 6.1.1.4'
O O 0.0106 0.0060 'International Tables Vol C Tables 4.2.6.8 and 6.1.1.4'
F F 0.0171 0.0103 'International Tables Vol C Tables 4.2.6.8 and 6.1.1.4'
S S 0.1246 0.1234 'International Tables Vol C Tables 4.2.6.8 and 6.1.1.4'
Br Br -0.2901 2.4595 'International Tables Vol C Tables 4.2.6.8 and 6.1.1.4'
Ir Ir -1.4442 7.9887 'International Tables Vol C Tables 4.2.6.8 and 6.1.1.4'
Cl Cl 0.1484 0.1585 'International Tables Vol C Tables 4.2.6.8 and 6.1.1.4'

loop_
_geom_angle_atom_site_label_1
_geom_angle_atom_site_label_2
_geom_angle_atom_site_label_3
_geom_angle
_geom_angle_site_symmetry_1
_geom_angle_site_symmetry_3
_geom_angle_publ_flag
C7 Ir1 C8 38.6(2) . . ?
C7 Ir1 C2 179.2(3) . . ?
C8 Ir1 C2 141.0(2) . . ?
C7 Ir1 C9 80.4(3) . . ?
C8 Ir1 C9 96.6(3) . . ?
C2 Ir1 C9 99.1(2) . . ?
C7 Ir1 C1 139.4(2) . . ?
C8 Ir1 C1 101.0(2) . . ?
C2 Ir1 C1 40.2(2) . . ?
C9 Ir1 C1 115.8(2) . . ?
C7 Ir1 C10 87.0(3) . . ?
C8 Ir1 C10 79.5(3) . . ?
C2 Ir1 C10 92.2(2) . . ?
C9 Ir1 C10 37.1(2) . . ?
C1 Ir1 C10 87.1(2) . . ?
C7 Ir1 Br1 86.9(2) . . ?
C8 Ir1 Br1 85.1(2) . . ?
C2 Ir1 Br1 93.76(16) . . ?
C9 Ir1 Br1 156.80(17) . . ?
C1 Ir1 Br1 86.37(16) . . ?
C10 Ir1 Br1 161.77(17) . . ?
C7 Ir1 Br2 95.43(18) . . ?
C8 Ir1 Br2 132.33(18) . . ?
C2 Ir1 Br2 85.16(15) . . ?
C9 Ir1 Br2 82.59(18) . . ?
C1 Ir1 Br2 122.37(15) . . ?
C10 Ir1 Br2 118.37(17) . . ?
Br1 Ir1 Br2 79.34(2) . . ?
C11 Ir2 C12 38.7(2) . . ?
C11 Ir2 C3 179.7(3) . . ?
C12 Ir2 C3 141.6(2) . . ?
C11 Ir2 C4 139.9(2) . . ?
C12 Ir2 C4 101.5(2) . . ?
C3 Ir2 C4 40.2(2) . . ?
C11 Ir2 C13 80.7(2) . . ?
C12 Ir2 C13 96.2(3) . . ?
C3 Ir2 C13 99.4(2) . . ?
C4 Ir2 C13 116.3(2) . . ?
C11 Ir2 C14 87.1(2) . . ?
C12 Ir2 C14 78.7(3) . . ?
C3 Ir2 C14 93.2(2) . . ?
C4 Ir2 C14 88.0(2) . . ?
C13 Ir2 C14 37.1(2) . . ?
C11 Ir2 Br1 86.14(18) . . ?
C12 Ir2 Br1 85.27(19) . . ?
C3 Ir2 Br1 93.68(15) . . ?
C4 Ir2 Br1 86.18(16) . . ?
C13 Ir2 Br1 156.42(18) . . ?
C14 Ir2 Br1 161.51(18) . . ?
C11 Ir2 Br2 94.69(18) . . ?
C12 Ir2 Br2 131.95(18) . . ?
C3 Ir2 Br2 85.05(15) . . ?
C4 Ir2 Br2 122.22(16) . . ?
C13 Ir2 Br2 82.44(18) . . ?
C14 Ir2 Br2 118.47(18) . . ?
Br1 Ir2 Br2 79.25(2) . . ?
Ir2 Br1 Ir1 89.00(2) . . ?
Ir1 Br2 Ir2 84.014(18) . . ?
C23 C1 C2 118.1(5) . . ?
C23 C1 C6 103.2(5) . . ?
C2 C1 C6 116.8(5) . . ?
C23 C1 Ir1 124.3(4) . . ?
C2 C1 Ir1 69.5(3) . . ?
C6 C1 Ir1 122.5(4) . . ?
C23 C1 Li1A 85.2(13) . . ?
C2 C1 Li1A 66.7(9) . . ?
C6 C1 Li1A 72.0(8) . . ?
Ir1 C1 Li1A 135.3(10) . . ?
C26 C2 C1 115.8(5) . . ?
C26 C2 C3 105.5(5) . . ?
C1 C2 C3 119.8(5) . . ?
C26 C2 Ir1 125.4(4) . . ?
C1 C2 Ir1 70.3(3) . . ?
C3 C2 Ir1 117.5(4) . . ?
C26 C2 Li1A 77.8(9) . . ?
C1 C2 Li1A 76.0(12) . . ?
C3 C2 Li1A 72.1(16) . . ?
Ir1 C2 Li1A 145.0(10) . . ?
C26 C2 Li1B 79.6(11) . . ?
C1 C2 Li1B 85.5(15) . . ?
C3 C2 Li1B 60.5(15) . . ?
Ir1 C2 Li1B 150.6(12) . . ?
C28 C3 C4 116.1(5) . . ?
C28 C3 C2 105.4(5) . . ?
C4 C3 C2 119.9(5) . . ?
C28 C3 Ir2 125.4(4) . . ?
C4 C3 Ir2 70.0(3) . . ?
C2 C3 Ir2 117.5(4) . . ?
C28 C3 Li1B 71.2(17) . . ?
C4 C3 Li1B 72.3(15) . . ?
C2 C3 Li1B 83(2) . . ?
Ir2 C3 Li1B 142.3(15) . . ?
C28 C3 Li1A 79.1(9) . . ?
C4 C3 Li1A 78.6(10) . . ?
C2 C3 Li1A 68.5(14) . . ?
Ir2 C3 Li1A 146.4(8) . . ?
C31 C4 C3 118.1(5) . . ?
C31 C4 C5 103.5(5) . . ?
C3 C4 C5 116.3(5) . . ?
C31 C4 Ir2 124.1(4) . . ?
C3 C4 Ir2 69.7(3) . . ?
C5 C4 Ir2 122.7(4) . . ?
C31 C4 Li1B 75(2) . . ?
C3 C4 Li1B 69.5(16) . . ?
C5 C4 Li1B 78.0(16) . . ?
Ir2 C4 Li1B 139.2(15) . . ?
C31 C4 Li1A 88.2(11) . . ?
C3 C4 Li1A 65.4(7) . . ?
C5 C4 Li1A 70.4(9) . . ?
Ir2 C4 Li1A 133.6(8) . . ?
C6 C5 C33 119.6(5) . . ?
C6 C5 C4 123.5(5) . . ?
C33 C5 C4 108.5(5) . . ?
C6 C5 Li1A 71.6(14) . . ?
C33 C5 Li1A 98.2(8) . . ?
C4 C5 Li1A 74.1(12) . . ?
C6 C5 Li1B 85(2) . . ?
C33 C5 Li1B 90.5(18) . . ?
C4 C5 Li1B 65.4(14) . . ?
C5 C6 C36 119.8(6) . . ?
C5 C6 C1 123.0(5) . . ?
C36 C6 C1 109.3(5) . . ?
C5 C6 Li1A 75.3(15) . . ?
C36 C6 Li1A 97.4(11) . . ?
C1 C6 Li1A 71.4(10) . . ?
C5 C6 Li1B 64.4(15) . . ?
C36 C6 Li1B 101.8(11) . . ?
C1 C6 Li1B 79.6(16) . . ?
C2 Li1A C3 39.5(5) . . ?
C2 Li1A C1 37.3(6) . . ?
C3 Li1A C1 67.9(7) . . ?
C2 Li1A C6 66.3(9) . . ?
C3 Li1A C6 77.2(9) . . ?
C1 Li1A C6 36.6(6) . . ?
C2 Li1A C26 36.6(5) . . ?
C3 Li1A C26 61.0(7) . . ?
C1 Li1A C26 63.1(10) . . ?
C6 Li1A C26 98.8(13) . . ?
C2 Li1A C5 77.1(8) . . ?
C3 Li1A C5 64.8(10) . . ?
C1 Li1A C5 63.3(7) . . ?
C6 Li1A C5 33.1(4) . . ?
C26 Li1A C5 113.7(10) . . ?
C2 Li1A C4 67.0(9) . . ?
C3 Li1A C4 35.9(7) . . ?
C1 Li1A C4 76.7(8) . . ?
C6 Li1A C4 62.6(8) . . ?
C26 Li1A C4 96.4(10) . . ?
C5 Li1A C4 35.5(6) . . ?
C2 Li1A C28 60.6(8) . . ?
C3 Li1A C28 35.8(7) . . ?
C1 Li1A C28 97.1(9) . . ?
C6 Li1A C28 113.0(12) . . ?
C26 Li1A C28 56.5(7) . . ?
C5 Li1A C28 95.8(16) . . ?
C4 Li1A C28 60.9(12) . . ?
C2 Li1A C27 57.9(6) . . ?
C3 Li1A C27 57.4(7) . . ?
C1 Li1A C27 92.6(10) . . ?
C6 Li1A C27 124.0(11) . . ?
C26 Li1A C27 32.7(4) . . ?
C5 Li1A C27 122.1(14) . . ?
C4 Li1A C27 90.4(13) . . ?
C28 Li1A C27 32.2(4) . . ?
C2 Li1A C23 61.1(12) . . ?
C3 Li1A C23 98.6(12) . . ?
C1 Li1A C23 33.2(8) . . ?
C6 Li1A C23 54.3(11) . . ?
C26 Li1A C23 66.8(13) . . ?
C5 Li1A C23 87.2(12) . . ?
C4 Li1A C23 109.1(11) . . ?
C28 Li1A C23 119.2(12) . . ?
C27 Li1A C23 99.2(14) . . ?
C3 Li1B C28 38.4(8) . . ?
C3 Li1B C4 38.2(8) . . ?
C28 Li1B C4 67.3(13) . . ?
C3 Li1B C31 66.4(14) . . ?
C28 Li1B C31 75.1(18) . . ?
C4 Li1B C31 36.9(9) . . ?
C3 Li1B C5 64.9(15) . . ?
C28 Li1B C5 101.3(19) . . ?
C4 Li1B C5 36.6(8) . . ?
C31 Li1B C5 57.7(11) . . ?
C3 Li1B C29 63.9(14) . . ?
C28 Li1B C29 33.6(9) . . ?
C4 Li1B C29 74.3(17) . . ?
C31 Li1B C29 60.0(18) . . ?
C5 Li1B C29 110(2) . . ?
C3 Li1B C30 74.6(17) . . ?
C28 Li1B C30 61.1(17) . . ?
C4 Li1B C30 61.9(16) . . ?
C31 Li1B C30 32.1(11) . . ?
C5 Li1B C30 89.5(18) . . ?
C29 Li1B C30 33.2(11) . . ?
C3 Li1B C2 36.5(12) . . ?
C28 Li1B C2 59.3(15) . . ?
C4 Li1B C2 64.9(17) . . ?
C31 Li1B C2 100.0(18) . . ?
C5 Li1B C2 71(2) . . ?
C29 Li1B C2 92.4(16) . . ?
C30 Li1B C2 110.7(18) . . ?
C3 Li1B C27 57.9(13) . . ?
C28 Li1B C27 32.8(7) . . ?
C4 Li1B C27 94.8(18) . . ?
C31 Li1B C27 108(2) . . ?
C5 Li1B C27 121(3) . . ?
C29 Li1B C27 56.5(11) . . ?
C30 Li1B C27 89.2(19) . . ?
C2 Li1B C27 54.6(14) . . ?
C3 Li1B C26 56.7(16) . . ?
C28 Li1B C26 54.7(14) . . ?
C4 Li1B C26 93(2) . . ?
C31 Li1B C26 122(2) . . ?
C5 Li1B C26 103(3) . . ?
C29 Li1B C26 85.4(15) . . ?
C30 Li1B C26 115.8(18) . . ?
C2 Li1B C26 32.2(10) . . ?
C27 Li1B C26 31.1(8) . . ?
C3 Li1B C6 71(2) . . ?
C28 Li1B C6 109(3) . . ?
C4 Li1B C6 59.9(16) . . ?
C31 Li1B C6 87.6(16) . . ?
C5 Li1B C6 30.2(9) . . ?
C29 Li1B C6 132(2) . . ?
C30 Li1B C6 119.1(18) . . ?
C2 Li1B C6 57.3(18) . . ?
C27 Li1B C6 112(3) . . ?
C26 Li1B C6 84(3) . . ?
C8 C7 C15 123.7(6) . . ?
C8 C7 Ir1 70.9(4) . . ?
C15 C7 Ir1 113.8(4) . . ?
C8 C7 H1 113.8 . . ?
C15 C7 H1 113.8 . . ?
Ir1 C7 H1 113.8 . . ?
C65 C66 C67 120.1(6) . . ?
C65 C66 C49 119.5(6) . . ?
C67 C66 C49 108.1(5) . . ?
C68 C67 C66 120.3(6) . . ?
C68 C67 C51 118.8(6) . . ?
C66 C67 C51 108.4(6) . . ?
C67 C68 C76 119.6(6) . . ?
C67 C68 C69 121.2(6) . . ?
C76 C68 C69 107.4(6) . . ?
C53 C69 C70 119.6(6) . . ?
C53 C69 C68 119.4(6) . . ?
C70 C69 C68 109.0(6) . . ?
C56 C70 C69 120.5(6) . . ?
C56 C70 C71 119.8(6) . . ?
C69 C70 C71 107.9(6) . . ?
C72 C71 C70 120.3(6) . . ?
C72 C71 C76 119.6(6) . . ?
C70 C71 C76 107.9(6) . . ?
C71 C72 C73 120.1(6) . . ?
C71 C72 C58 119.7(6) . . ?
C73 C72 C58 108.4(5) . . ?
C74 C73 C72 120.3(6) . . ?
C74 C73 C60 119.6(6) . . ?
C72 C73 C60 108.1(6) . . ?
C73 C74 C75 119.9(6) . . ?
C73 C74 C63 120.2(6) . . ?
C75 C74 C63 108.2(6) . . ?
C76 C75 C74 120.4(6) . . ?
C76 C75 C65 119.3(6) . . ?
C74 C75 C65 107.8(6) . . ?
C75 C76 C68 120.6(6) . . ?
C75 C76 C71 119.7(6) . . ?
C68 C76 C71 107.7(6) . . ?
S1A N1A S2A 124.8(9) . . ?
S1B N1B S2B 130.1(9) . . ?
O1A S1A O2A 121.4(10) . . ?
O1A S1A N1A 104.7(10) . . ?
O2A S1A N1A 107.7(10) . . ?
O1A S1A C77A 105.8(11) . . ?
O2A S1A C77A 112.0(11) . . ?
N1A S1A C77A 103.8(11) . . ?
O1B S1B O2B 107.4(13) . . ?
O1B S1B N1B 117.5(9) . . ?
O2B S1B N1B 115.5(8) . . ?
O1B S1B C77B 120.3(13) . . ?
O2B S1B C77B 84.9(12) . . ?
N1B S1B C77B 107.2(6) . . ?
O4A S2A O3A 108.4(10) . . ?
O4A S2A N1A 125.5(11) . . ?
O3A S2A N1A 110.2(9) . . ?
O4A S2A C78A 109.1(9) . . ?
O3A S2A C78A 102.2(10) . . ?
N1A S2A C78A 98.6(10) . . ?
O4B S2B O3B 109.3(9) . . ?
O4B S2B N1B 146.6(13) . . ?
O3B S2B N1B 99.8(6) . . ?
O4B S2B C78B 91.4(14) . . ?
O3B S2B C78B 99.2(13) . . ?
N1B S2B C78B 100.0(5) . . ?
F1A C77A F2A 103.8(15) . . ?
F1A C77A F3A 102.6(15) . . ?
F2A C77A F3A 103.0(14) . . ?
F1A C77A S1A 113.0(13) . . ?
F2A C77A S1A 119.1(14) . . ?
F3A C77A S1A 113.4(13) . . ?
F2B C77B F3B 107.0(19) . . ?
F2B C77B F1B 108.2(18) . . ?
F3B C77B F1B 102(2) . . ?
F2B C77B S1B 120.0(15) . . ?
F3B C77B S1B 114.9(16) . . ?
F1B C77B S1B 103.0(14) . . ?
F6A C78A F4A 109.9(9) . . ?
F6A C78A F5A 107.6(9) . . ?
F4A C78A F5A 107.1(9) . . ?
F6A C78A S2A 107.9(10) . . ?
F4A C78A S2A 112.9(11) . . ?
F5A C78A S2A 111.4(11) . . ?
F4B C78B F5B 112.9(9) . . ?
F4B C78B F6B 108.3(10) . . ?
F5B C78B F6B 108.1(10) . . ?
F4B C78B S2B 113.9(14) . . ?
F5B C78B S2B 115.1(14) . . ?
F6B C78B S2B 97.1(10) . . ?
C7 C8 C17 124.9(7) . . ?
C7 C8 Ir1 70.6(4) . . ?
C17 C8 Ir1 111.9(5) . . ?
C7 C8 H2 113.9 . . ?
C17 C8 H2 113.9 . . ?
Ir1 C8 H2 113.9 . . ?
C10 C9 C16 124.8(6) . . ?
C10 C9 Ir1 72.2(4) . . ?
C16 C9 Ir1 110.1(4) . . ?
C10 C9 H3 114.0 . . ?
C16 C9 H3 114.0 . . ?
Ir1 C9 H3 114.0 . . ?
C9 C10 C18 125.3(6) . . ?
C9 C10 Ir1 70.7(4) . . ?
C18 C10 Ir1 113.4(4) . . ?
C9 C10 H4 113.4 . . ?
C18 C10 H4 113.4 . . ?
Ir1 C10 H4 113.4 . . ?
C12 C11 C19 123.4(6) . . ?
C12 C11 Ir2 71.1(4) . . ?
C19 C11 Ir2 113.9(4) . . ?
C12 C11 H5 113.8 . . ?
C19 C11 H5 113.8 . . ?
Ir2 C11 H5 113.8 . . ?
C11 C12 C21 125.3(7) . . ?
C11 C12 Ir2 70.2(4) . . ?
C21 C12 Ir2 113.0(4) . . ?
C11 C12 H6 113.6 . . ?
C21 C12 H6 113.6 . . ?
Ir2 C12 H6 113.6 . . ?
C14 C13 C20 124.0(6) . . ?
C14 C13 Ir2 72.5(4) . . ?
C20 C13 Ir2 109.8(4) . . ?
C14 C13 H7 114.3 . . ?
C20 C13 H7 114.3 . . ?
Ir2 C13 H7 114.3 . . ?
C13 C14 C22 125.5(6) . . ?
C13 C14 Ir2 70.4(4) . . ?
C22 C14 Ir2 114.0(4) . . ?
C13 C14 H8 113.2 . . ?
C22 C14 H8 113.2 . . ?
Ir2 C14 H8 113.2 . . ?
C7 C15 C16 112.0(5) . . ?
C7 C15 H9 109.2 . . ?
C16 C15 H9 109.2 . . ?
C7 C15 H10 109.2 . . ?
C16 C15 H10 109.2 . . ?
H9 C15 H10 107.9 . . ?
C9 C16 C15 111.9(6) . . ?
C9 C16 H11 109.2 . . ?
C15 C16 H11 109.2 . . ?
C9 C16 H12 109.2 . . ?
C15 C16 H12 109.2 . . ?
H11 C16 H12 107.9 . . ?
C8 C17 C18 112.0(6) . . ?
C8 C17 H13 109.2 . . ?
C18 C17 H13 109.2 . . ?
C8 C17 H14 109.2 . . ?
C18 C17 H14 109.2 . . ?
H13 C17 H14 107.9 . . ?
C10 C18 C17 112.7(6) . . ?
C10 C18 H15 109.0 . . ?
C17 C18 H15 109.0 . . ?
C10 C18 H16 109.0 . . ?
C17 C18 H16 109.0 . . ?
H15 C18 H16 107.8 . . ?
C11 C19 C20 112.7(5) . . ?
C11 C19 H17 109.1 . . ?
C20 C19 H17 109.1 . . ?
C11 C19 H18 109.1 . . ?
C20 C19 H18 109.1 . . ?
H17 C19 H18 107.8 . . ?
C13 C20 C19 112.3(6) . . ?
C13 C20 H19 109.1 . . ?
C19 C20 H19 109.1 . . ?
C13 C20 H20 109.1 . . ?
C19 C20 H20 109.1 . . ?
H19 C20 H20 107.9 . . ?
C12 C21 C22 112.8(6) . . ?
C12 C21 H21 109.0 . . ?
C22 C21 H21 109.0 . . ?
C12 C21 H22 109.0 . . ?
C22 C21 H22 109.0 . . ?
H21 C21 H22 107.8 . . ?
C14 C22 C21 111.9(6) . . ?
C14 C22 H23 109.2 . . ?
C21 C22 H23 109.2 . . ?
C14 C22 H24 109.2 . . ?
C21 C22 H24 109.2 . . ?
H23 C22 H24 107.9 . . ?
C24 C23 C37 119.1(6) . . ?
C24 C23 C1 122.4(6) . . ?
C37 C23 C1 109.8(5) . . ?
C24 C23 Li1A 87.6(8) . . ?
C37 C23 Li1A 91.8(7) . . ?
C1 C23 Li1A 61.6(8) . . ?
C23 C24 C40 120.9(6) . . ?
C23 C24 C25 119.7(6) . . ?
C40 C24 C25 108.0(5) . . ?
C26 C25 C42 120.7(6) . . ?
C26 C25 C24 120.2(5) . . ?
C42 C25 C24 107.6(5) . . ?
C25 C26 C27 118.3(5) . . ?
C25 C26 C2 122.9(5) . . ?
C27 C26 C2 110.2(5) . . ?
C25 C26 Li1A 92.7(13) . . ?
C27 C26 Li1A 81.9(13) . . ?
C2 C26 Li1A 65.6(7) . . ?
C25 C26 Li1B 100.5(12) . . ?
C27 C26 Li1B 71.0(17) . . ?
C2 C26 Li1B 68.1(13) . . ?
C44 C27 C28 120.6(6) . . ?
C44 C27 C26 121.1(6) . . ?
C28 C27 C26 108.6(5) . . ?
C44 C27 Li1B 100.3(15) . . ?
C28 C27 Li1B 59.2(14) . . ?
C26 C27 Li1B 78(2) . . ?
C44 C27 Li1A 103.7(7) . . ?
C28 C27 Li1A 68.5(13) . . ?
C26 C27 Li1A 65.4(12) . . ?
C29 C28 C27 118.9(5) . . ?
C29 C28 C3 122.3(5) . . ?
C27 C28 C3 110.0(5) . . ?
C29 C28 Li1B 82(3) . . ?
C27 C28 Li1B 88.0(17) . . ?
C3 C28 Li1B 70.4(18) . . ?
C29 C28 Li1A 95.2(11) . . ?
C27 C28 Li1A 79.2(11) . . ?
C3 C28 Li1A 65.1(7) . . ?
C28 C29 C46 120.8(6) . . ?
C28 C29 C30 120.5(5) . . ?
C46 C29 C30 107.5(5) . . ?
C28 C29 Li1B 64.1(19) . . ?
C46 C29 Li1B 99.9(14) . . ?
C30 C29 Li1B 75.9(16) . . ?
C31 C30 C48 120.7(6) . . ?
C31 C30 C29 120.1(5) . . ?
C48 C30 C29 107.9(5) . . ?
C31 C30 Li1B 67.4(13) . . ?
C48 C30 Li1B 101.0(16) . . ?
C29 C30 Li1B 70.9(12) . . ?
C30 C31 C32 118.9(5) . . ?
C30 C31 C4 122.2(5) . . ?
C32 C31 C4 109.6(5) . . ?
C30 C31 Li1B 80.5(18) . . ?
C32 C31 Li1B 91.9(12) . . ?
C4 C31 Li1B 68(2) . . ?
C50 C32 C33 120.0(6) . . ?
C50 C32 C31 120.8(6) . . ?
C33 C32 C31 108.2(5) . . ?
C34 C33 C32 120.3(6) . . ?
C34 C33 C5 120.5(6) . . ?
C32 C33 C5 109.1(5) . . ?
C33 C34 C35 119.5(6) . . ?
C33 C34 C52 119.5(6) . . ?
C35 C34 C52 108.3(5) . . ?
C36 C35 C34 119.2(5) . . ?
C36 C35 C54 119.4(6) . . ?
C34 C35 C54 108.7(5) . . ?
C35 C36 C6 121.3(6) . . ?
C35 C36 C37 119.1(5) . . ?
C6 C36 C37 108.6(5) . . ?
C38 C37 C36 121.2(6) . . ?
C38 C37 C23 120.3(6) . . ?
C36 C37 C23 107.7(5) . . ?
C37 C38 C39 120.1(6) . . ?
C37 C38 C55 119.3(6) . . ?
C39 C38 C55 108.6(6) . . ?
C40 C39 C38 120.0(5) . . ?
C40 C39 C57 118.9(6) . . ?
C38 C39 C57 108.5(6) . . ?
C39 C40 C24 119.6(6) . . ?
C39 C40 C41 120.6(6) . . ?
C24 C40 C41 108.7(5) . . ?
C59 C41 C40 120.2(6) . . ?
C59 C41 C42 119.1(6) . . ?
C40 C41 C42 107.6(5) . . ?
C43 C42 C25 120.4(6) . . ?
C43 C42 C41 120.2(6) . . ?
C25 C42 C41 108.1(5) . . ?
C42 C43 C44 119.6(6) . . ?
C42 C43 C61 120.2(6) . . ?
C44 C43 C61 107.9(6) . . ?
C27 C44 C45 120.2(6) . . ?
C27 C44 C43 119.8(6) . . ?
C45 C44 C43 108.4(5) . . ?
C46 C45 C44 119.6(5) . . ?
C46 C45 C62 119.4(6) . . ?
C44 C45 C62 108.3(6) . . ?
C45 C46 C47 120.4(6) . . ?
C45 C46 C29 119.8(6) . . ?
C47 C46 C29 108.6(6) . . ?
C64 C47 C48 119.8(6) . . ?
C64 C47 C46 119.8(6) . . ?
C48 C47 C46 107.7(5) . . ?
C49 C48 C47 120.3(6) . . ?
C49 C48 C30 120.4(6) . . ?
C47 C48 C30 108.2(5) . . ?
C48 C49 C50 119.4(6) . . ?
C48 C49 C66 120.0(6) . . ?
C50 C49 C66 107.6(6) . . ?
C32 C50 C49 119.7(6) . . ?
C32 C50 C51 119.2(6) . . ?
C49 C50 C51 108.7(6) . . ?
C52 C51 C50 120.9(6) . . ?
C52 C51 C67 120.8(6) . . ?
C50 C51 C67 107.1(6) . . ?
C51 C52 C34 120.0(6) . . ?
C51 C52 C53 120.4(6) . . ?
C34 C52 C53 107.8(6) . . ?
C69 C53 C54 120.0(6) . . ?
C69 C53 C52 119.4(6) . . ?
C54 C53 C52 108.4(6) . . ?
C55 C54 C53 119.9(6) . . ?
C55 C54 C35 120.8(6) . . ?
C53 C54 C35 106.8(6) . . ?
C54 C55 C38 120.1(6) . . ?
C54 C55 C56 120.2(6) . . ?
C38 C55 C56 107.7(6) . . ?
C70 C56 C55 119.7(6) . . ?
C70 C56 C57 120.1(6) . . ?
C55 C56 C57 107.7(6) . . ?
C58 C57 C39 120.5(6) . . ?
C58 C57 C56 119.9(6) . . ?
C39 C57 C56 107.5(6) . . ?
C57 C58 C72 120.2(6) . . ?
C57 C58 C59 120.0(6) . . ?
C72 C58 C59 107.5(6) . . ?
C41 C59 C60 121.4(6) . . ?
C41 C59 C58 119.8(6) . . ?
C60 C59 C58 107.7(6) . . ?
C61 C60 C59 119.3(6) . . ?
C61 C60 C73 120.2(6) . . ?
C59 C60 C73 108.2(6) . . ?
C60 C61 C43 119.8(6) . . ?
C60 C61 C62 120.1(6) . . ?
C43 C61 C62 107.9(5) . . ?
C63 C62 C45 120.3(6) . . ?
C63 C62 C61 119.7(6) . . ?
C45 C62 C61 107.5(5) . . ?
C62 C63 C64 119.7(6) . . ?
C62 C63 C74 120.2(6) . . ?
C64 C63 C74 108.2(6) . . ?
C47 C64 C65 120.2(6) . . ?
C47 C64 C63 120.5(6) . . ?
C65 C64 C63 107.5(6) . . ?
C66 C65 C64 120.1(6) . . ?
C66 C65 C75 120.0(6) . . ?
C64 C65 C75 108.3(6) . . ?
C80B C79B Cl1B 113.3(12) . . ?
C80B C79B Cl2B 108.0(9) . . ?
Cl1B C79B Cl2B 107.5(7) . . ?
C80B C79B H25 109.3 . . ?
Cl1B C79B H25 109.3 . . ?
Cl2B C79B H25 109.3 . . ?
C80A C79A Cl1A 123.8(18) . . ?
C80A C79A Cl2A 106.0(12) . . ?
Cl1A C79A Cl2A 111.2(9) . . ?
C80A C79A H26 104.7 . . ?
Cl1A C79A H26 104.7 . . ?
Cl2A C79A H26 104.7 . . ?
C79B C80B Cl4B 105.1(8) . . ?
C79B C80B Cl3B 111.4(13) . . ?
Cl4B C80B Cl3B 112.2(9) . . ?
C79B C80B H27 109.3 . . ?
Cl4B C80B H27 109.3 . . ?
Cl3B C80B H27 109.3 . . ?
C79A C80A Cl4A 100.3(12) . . ?
C79A C80A Cl3A 95(2) . . ?
Cl4A C80A Cl3A 106.9(13) . . ?
C79A C80A H28 117.2 . . ?
Cl4A C80A H28 117.2 . . ?
Cl3A C80A H28 117.2 . . ?

loop_
_geom_bond_atom_site_label_1
_geom_bond_atom_site_label_2
_geom_bond_distance
_geom_bond_site_symmetry_2
_geom_bond_publ_flag
Ir1 C7 2.151(6) . ?
Ir1 C8 2.155(6) . ?
Ir1 C2 2.163(5) . ?
Ir1 C9 2.171(7) . ?
Ir1 C1 2.173(6) . ?
Ir1 C10 2.189(6) . ?
Ir1 Br1 2.5272(7) . ?
Ir1 Br2 2.6425(6) . ?
Ir2 C11 2.143(6) . ?
Ir2 C12 2.156(6) . ?
Ir2 C3 2.166(5) . ?
Ir2 C4 2.169(6) . ?
Ir2 C13 2.173(6) . ?
Ir2 C14 2.200(6) . ?
Ir2 Br1 2.5251(7) . ?
Ir2 Br2 2.6490(7) . ?
C1 C23 1.488(8) . ?
C1 C2 1.490(8) . ?
C1 C6 1.503(8) . ?
C1 Li1A 2.39(4) . ?
C2 C26 1.480(8) . ?
C2 C3 1.544(8) . ?
C2 Li1A 2.26(3) . ?
C2 Li1B 2.58(8) . ?
C3 C28 1.490(8) . ?
C3 C4 1.491(8) . ?
C3 Li1B 2.26(5) . ?
C3 Li1A 2.31(4) . ?
C4 C31 1.490(8) . ?
C4 C5 1.506(8) . ?
C4 Li1B 2.30(5) . ?
C4 Li1A 2.49(5) . ?
C5 C6 1.378(9) . ?
C5 C33 1.439(8) . ?
C5 Li1A 2.44(3) . ?
C5 Li1B 2.47(6) . ?
C6 C36 1.435(8) . ?
C6 Li1A 2.39(3) . ?
C6 Li1B 2.73(8) . ?
Li1A C26 2.43(3) . ?
Li1A C28 2.50(4) . ?
Li1A C27 2.64(3) . ?
Li1A C23 2.70(6) . ?
Li1B C28 2.27(5) . ?
Li1B C31 2.40(7) . ?
Li1B C29 2.50(7) . ?
Li1B C30 2.57(9) . ?
Li1B C27 2.64(5) . ?
Li1B C26 2.73(8) . ?
C7 C8 1.422(9) . ?
C7 C15 1.529(10) . ?
C7 H1 1.0000 . ?
C66 C65 1.393(9) . ?
C66 C67 1.437(9) . ?
C66 C49 1.446(9) . ?
C67 C68 1.387(9) . ?
C67 C51 1.449(9) . ?
C68 C76 1.446(9) . ?
C68 C69 1.449(10) . ?
C69 C53 1.400(9) . ?
C69 C70 1.426(9) . ?
C70 C56 1.387(9) . ?
C70 C71 1.447(9) . ?
C71 C72 1.388(9) . ?
C71 C76 1.455(9) . ?
C72 C73 1.440(9) . ?
C72 C58 1.452(9) . ?
C73 C74 1.390(10) . ?
C73 C60 1.451(9) . ?
C74 C75 1.432(9) . ?
C74 C63 1.445(9) . ?
C75 C76 1.390(9) . ?
C75 C65 1.449(9) . ?
N1A S1A 1.556(9) . ?
N1A S2A 1.575(9) . ?
N1B S1B 1.511(8) . ?
N1B S2B 1.605(9) . ?
S1A O1A 1.415(9) . ?
S1A O2A 1.426(9) . ?
S1A C77A 1.837(10) . ?
S1B O1B 1.376(9) . ?
S1B O2B 1.454(9) . ?
S1B C77B 1.805(9) . ?
S2A O4A 1.390(9) . ?
S2A O3A 1.429(9) . ?
S2A C78A 1.832(9) . ?
S2B O4B 1.442(9) . ?
S2B O3B 1.516(9) . ?
S2B C78B 1.853(9) . ?
C77A F1A 1.325(10) . ?
C77A F2A 1.329(10) . ?
C77A F3A 1.337(10) . ?
C77B F2B 1.299(10) . ?
C77B F3B 1.309(10) . ?
C77B F1B 1.320(10) . ?
C78A F6A 1.311(9) . ?
C78A F4A 1.320(9) . ?
C78A F5A 1.331(9) . ?
C78B F4B 1.291(9) . ?
C78B F5B 1.302(9) . ?
C78B F6B 1.334(10) . ?
Cl1B C79B 1.778(9) . ?
Cl1A C79A 1.784(10) . ?
Cl2B C79B 1.780(9) . ?
Cl2A C79A 1.792(10) . ?
Cl3B C80B 1.781(10) . ?
Cl3A C80A 1.791(10) . ?
Cl4B C80B 1.768(9) . ?
Cl4A C80A 1.784(10) . ?
C8 C17 1.507(10) . ?
C8 H2 1.0000 . ?
C9 C10 1.385(9) . ?
C9 C16 1.516(9) . ?
C9 H3 1.0000 . ?
C10 C18 1.516(9) . ?
C10 H4 1.0000 . ?
C11 C12 1.423(9) . ?
C11 C19 1.517(10) . ?
C11 H5 1.0000 . ?
C12 C21 1.484(10) . ?
C12 H6 1.0000 . ?
C13 C14 1.393(9) . ?
C13 C20 1.518(9) . ?
C13 H7 1.0000 . ?
C14 C22 1.515(9) . ?
C14 H8 1.0000 . ?
C15 C16 1.531(10) . ?
C15 H9 0.9900 . ?
C15 H10 0.9900 . ?
C16 H11 0.9900 . ?
C16 H12 0.9900 . ?
C17 C18 1.518(10) . ?
C17 H13 0.9900 . ?
C17 H14 0.9900 . ?
C18 H15 0.9900 . ?
C18 H16 0.9900 . ?
C19 C20 1.527(10) . ?
C19 H17 0.9900 . ?
C19 H18 0.9900 . ?
C20 H19 0.9900 . ?
C20 H20 0.9900 . ?
C21 C22 1.524(10) . ?
C21 H21 0.9900 . ?
C21 H22 0.9900 . ?
C22 H23 0.9900 . ?
C22 H24 0.9900 . ?
C23 C24 1.377(9) . ?
C23 C37 1.448(9) . ?
C24 C40 1.439(8) . ?
C24 C25 1.452(9) . ?
C25 C26 1.392(8) . ?
C25 C42 1.449(8) . ?
C26 C27 1.441(8) . ?
C27 C44 1.400(8) . ?
C27 C28 1.433(8) . ?
C28 C29 1.396(8) . ?
C29 C46 1.443(8) . ?
C29 C30 1.450(9) . ?
C30 C31 1.381(9) . ?
C30 C48 1.447(8) . ?
C31 C32 1.439(8) . ?
C32 C50 1.404(8) . ?
C32 C33 1.432(9) . ?
C33 C34 1.409(9) . ?
C34 C35 1.426(9) . ?
C34 C52 1.440(9) . ?
C35 C36 1.395(9) . ?
C35 C54 1.463(9) . ?
C36 C37 1.446(9) . ?
C37 C38 1.397(8) . ?
C38 C39 1.420(9) . ?
C38 C55 1.444(9) . ?
C39 C40 1.403(9) . ?
C39 C57 1.445(9) . ?
C40 C41 1.441(9) . ?
C41 C59 1.372(9) . ?
C41 C42 1.454(9) . ?
C42 C43 1.381(9) . ?
C43 C44 1.439(9) . ?
C43 C61 1.450(9) . ?
C44 C45 1.434(9) . ?
C45 C46 1.394(9) . ?
C45 C62 1.448(9) . ?
C46 C47 1.442(9) . ?
C47 C64 1.384(9) . ?
C47 C48 1.442(9) . ?
C48 C49 1.387(9) . ?
C49 C50 1.438(9) . ?
C50 C51 1.446(9) . ?
C51 C52 1.380(9) . ?
C52 C53 1.451(9) . ?
C53 C54 1.443(9) . ?
C54 C55 1.374(9) . ?
C55 C56 1.445(9) . ?
C56 C57 1.452(9) . ?
C57 C58 1.382(9) . ?
C58 C59 1.463(9) . ?
C59 C60 1.445(9) . ?
C60 C61 1.386(9) . ?
C61 C62 1.451(9) . ?
C62 C63 1.390(9) . ?
C63 C64 1.443(9) . ?
C64 C65 1.441(9) . ?
C79B C80B 1.517(10) . ?
C79B H25 1.0000 . ?
C79A C80A 1.513(10) . ?
C79A H26 1.0000 . ?
C80B H27 1.0000 . ?
C80A H28 1.0000 . ?

loop_
_geom_torsion_atom_site_label_1
_geom_torsion_atom_site_label_2
_geom_torsion_atom_site_label_3
_geom_torsion_atom_site_label_4
_geom_torsion
_geom_torsion_site_symmetry_1
_geom_torsion_site_symmetry_2
_geom_torsion_site_symmetry_3
_geom_torsion_site_symmetry_4
_geom_torsion_publ_flag
C23 C1 C2 C26 -1.8(8) . . . . ?
C6 C1 C2 C26 122.3(6) . . . . ?
Ir1 C1 C2 C26 -120.7(5) . . . . ?
Li1A C1 C2 C26 68.8(14) . . . . ?
C23 C1 C2 C3 -130.1(6) . . . . ?
C6 C1 C2 C3 -6.0(7) . . . . ?
Ir1 C1 C2 C3 111.1(5) . . . . ?
Li1A C1 C2 C3 -59.5(14) . . . . ?
C23 C1 C2 Ir1 118.9(5) . . . . ?
C6 C1 C2 Ir1 -117.0(5) . . . . ?
Li1A C1 C2 Ir1 -170.5(13) . . . . ?
C23 C1 C2 Li1A -70.6(14) . . . . ?
C6 C1 C2 Li1A 53.5(14) . . . . ?
Ir1 C1 C2 Li1A 170.5(13) . . . . ?
C23 C1 C2 Li1B -78.0(13) . . . . ?
C6 C1 C2 Li1B 46.1(13) . . . . ?
Ir1 C1 C2 Li1B 163.1(12) . . . . ?
C26 C2 C3 C28 0.1(6) . . . . ?
C1 C2 C3 C28 132.9(5) . . . . ?
Ir1 C2 C3 C28 -145.2(4) . . . . ?
Li1A C2 C3 C28 71.4(9) . . . . ?
Li1B C2 C3 C28 68.3(14) . . . . ?
C26 C2 C3 C4 -133.2(5) . . . . ?
C1 C2 C3 C4 -0.4(8) . . . . ?
Ir1 C2 C3 C4 81.5(6) . . . . ?
Li1A C2 C3 C4 -61.8(9) . . . . ?
Li1B C2 C3 C4 -65.0(14) . . . . ?
C26 C2 C3 Ir2 145.1(4) . . . . ?
C1 C2 C3 Ir2 -82.0(6) . . . . ?
Ir1 C2 C3 Ir2 -0.2(5) . . . . ?
Li1A C2 C3 Ir2 -143.5(9) . . . . ?
Li1B C2 C3 Ir2 -146.7(14) . . . . ?
C26 C2 C3 Li1B -68.2(14) . . . . ?
C1 C2 C3 Li1B 64.6(14) . . . . ?
Ir1 C2 C3 Li1B 146.5(14) . . . . ?
C26 C2 C3 Li1A -71.4(9) . . . . ?
C1 C2 C3 Li1A 61.5(9) . . . . ?
Ir1 C2 C3 Li1A 143.3(9) . . . . ?
C28 C3 C4 C31 1.8(7) . . . . ?
C2 C3 C4 C31 130.3(6) . . . . ?
Ir2 C3 C4 C31 -118.7(5) . . . . ?
Li1B C3 C4 C31 60(2) . . . . ?
Li1A C3 C4 C31 73.6(13) . . . . ?
C28 C3 C4 C5 -122.1(6) . . . . ?
C2 C3 C4 C5 6.4(7) . . . . ?
Ir2 C3 C4 C5 117.3(5) . . . . ?
Li1B C3 C4 C5 -64(2) . . . . ?
Li1A C3 C4 C5 -50.4(13) . . . . ?
C28 C3 C4 Ir2 120.5(5) . . . . ?
C2 C3 C4 Ir2 -111.0(5) . . . . ?
Li1B C3 C4 Ir2 178(2) . . . . ?
Li1A C3 C4 Ir2 -167.7(13) . . . . ?
C28 C3 C4 Li1B -58(2) . . . . ?
C2 C3 C4 Li1B 71(2) . . . . ?
Ir2 C3 C4 Li1B -178(2) . . . . ?
C28 C3 C4 Li1A -71.8(13) . . . . ?
C2 C3 C4 Li1A 56.8(13) . . . . ?
Ir2 C3 C4 Li1A 167.7(13) . . . . ?
C31 C4 C5 C6 -137.6(6) . . . . ?
C3 C4 C5 C6 -6.4(8) . . . . ?
Ir2 C4 C5 C6 75.5(7) . . . . ?
Li1B C4 C5 C6 -66(2) . . . . ?
Li1A C4 C5 C6 -54.4(11) . . . . ?
C31 C4 C5 C33 10.3(6) . . . . ?
C3 C4 C5 C33 141.5(5) . . . . ?
Ir2 C4 C5 C33 -136.7(4) . . . . ?
Li1B C4 C5 C33 82(2) . . . . ?
Li1A C4 C5 C33 93.4(11) . . . . ?
C31 C4 C5 Li1A -83.2(11) . . . . ?
C3 C4 C5 Li1A 48.0(11) . . . . ?
Ir2 C4 C5 Li1A 129.9(11) . . . . ?
C31 C4 C5 Li1B -72(2) . . . . ?
C3 C4 C5 Li1B 60(2) . . . . ?
Ir2 C4 C5 Li1B 142(2) . . . . ?
C33 C5 C6 C36 1.1(8) . . . . ?
C4 C5 C6 C36 145.6(6) . . . . ?
Li1A C5 C6 C36 90.2(8) . . . . ?
Li1B C5 C6 C36 89.2(14) . . . . ?
C33 C5 C6 C1 -144.7(6) . . . . ?
C4 C5 C6 C1 -0.2(9) . . . . ?
Li1A C5 C6 C1 -55.6(8) . . . . ?
Li1B C5 C6 C1 -56.6(14) . . . . ?
C33 C5 C6 Li1A -89.1(8) . . . . ?
C4 C5 C6 Li1A 55.5(8) . . . . ?
C33 C5 C6 Li1B -88.1(14) . . . . ?
C4 C5 C6 Li1B 56.5(13) . . . . ?
C23 C1 C6 C5 137.8(6) . . . . ?
C2 C1 C6 C5 6.5(8) . . . . ?
Ir1 C1 C6 C5 -75.4(7) . . . . ?
Li1A C1 C6 C5 57.4(14) . . . . ?
C23 C1 C6 C36 -11.1(6) . . . . ?
C2 C1 C6 C36 -142.4(5) . . . . ?
Ir1 C1 C6 C36 135.8(4) . . . . ?
Li1A C1 C6 C36 -91.5(14) . . . . ?
C23 C1 C6 Li1A 80.4(14) . . . . ?
C2 C1 C6 Li1A -50.9(14) . . . . ?
Ir1 C1 C6 Li1A -132.8(14) . . . . ?
C23 C1 C6 Li1B 87.9(12) . . . . ?
C2 C1 C6 Li1B -43.5(12) . . . . ?
Ir1 C1 C6 Li1B -125.3(12) . . . . ?
C65 C66 C67 C68 0.4(9) . . . . ?
C49 C66 C67 C68 142.5(6) . . . . ?
C65 C66 C67 C51 -141.1(6) . . . . ?
C49 C66 C67 C51 1.0(7) . . . . ?
C66 C67 C68 C76 0.4(9) . . . . ?
C51 C67 C68 C76 138.0(6) . . . . ?
C66 C67 C68 C69 -138.0(6) . . . . ?
C51 C67 C68 C69 -0.4(9) . . . . ?
C67 C68 C69 C53 -0.2(9) . . . . ?
C76 C68 C69 C53 -142.9(6) . . . . ?
C67 C68 C69 C70 142.3(6) . . . . ?
C76 C68 C69 C70 -0.5(7) . . . . ?
C53 C69 C70 C56 -0.1(9) . . . . ?
C68 C69 C70 C56 -142.4(6) . . . . ?
C53 C69 C70 C71 142.8(6) . . . . ?
C68 C69 C70 C71 0.4(7) . . . . ?
C56 C70 C71 C72 0.7(9) . . . . ?
C69 C70 C71 C72 -142.5(6) . . . . ?
C56 C70 C71 C76 143.0(6) . . . . ?
C69 C70 C71 C76 -0.2(7) . . . . ?
C70 C71 C72 C73 138.1(6) . . . . ?
C76 C71 C72 C73 0.2(9) . . . . ?
C70 C71 C72 C58 -0.4(9) . . . . ?
C76 C71 C72 C58 -138.3(6) . . . . ?
C71 C72 C73 C74 -0.2(9) . . . . ?
C58 C72 C73 C74 142.5(6) . . . . ?
C71 C72 C73 C60 -142.7(6) . . . . ?
C58 C72 C73 C60 -0.1(7) . . . . ?
C72 C73 C74 C75 0.5(8) . . . . ?
C60 C73 C74 C75 138.8(6) . . . . ?
C72 C73 C74 C63 -138.2(6) . . . . ?
C60 C73 C74 C63 0.1(9) . . . . ?
C73 C74 C75 C76 -0.7(9) . . . . ?
C63 C74 C75 C76 142.3(6) . . . . ?
C73 C74 C75 C65 -142.5(6) . . . . ?
C63 C74 C75 C65 0.6(7) . . . . ?
C74 C75 C76 C68 -137.5(6) . . . . ?
C65 C75 C76 C68 0.0(9) . . . . ?
C74 C75 C76 C71 0.7(9) . . . . ?
C65 C75 C76 C71 138.2(6) . . . . ?
C67 C68 C76 C75 -0.6(9) . . . . ?
C69 C68 C76 C75 142.9(6) . . . . ?
C67 C68 C76 C71 -143.1(6) . . . . ?
C69 C68 C76 C71 0.3(6) . . . . ?
C72 C71 C76 C75 -0.4(9) . . . . ?
C70 C71 C76 C75 -143.0(6) . . . . ?
C72 C71 C76 C68 142.5(6) . . . . ?
C70 C71 C76 C68 -0.1(6) . . . . ?
S2A N1A S1A O1A 155.7(17) . . . . ?
S2A N1A S1A O2A 25(2) . . . . ?
S2A N1A S1A C77A -93.6(19) . . . . ?
S2B N1B S1B O1B -85.7(19) . . . . ?
S2B N1B S1B O2B 145.9(16) . . . . ?
S2B N1B S1B C77B 53.4(17) . . . . ?
S1A N1A S2A O4A 28(3) . . . . ?
S1A N1A S2A O3A 160.3(18) . . . . ?
S1A N1A S2A C78A -93.3(19) . . . . ?
S1B N1B S2B O4B -102(3) . . . . ?
S1B N1B S2B O3B 49.0(19) . . . . ?
S1B N1B S2B C78B 150.3(14) . . . . ?
O1A S1A C77A F1A 174.1(13) . . . . ?
O2A S1A C77A F1A -51.6(16) . . . . ?
N1A S1A C77A F1A 64.2(15) . . . . ?
O1A S1A C77A F2A 51.9(18) . . . . ?
O2A S1A C77A F2A -173.8(16) . . . . ?
N1A S1A C77A F2A -58.0(17) . . . . ?
O1A S1A C77A F3A -69.7(16) . . . . ?
O2A S1A C77A F3A 64.6(17) . . . . ?
N1A S1A C77A F3A -179.5(14) . . . . ?
O1B S1B C77B F2B -167(2) . . . . ?
O2B S1B C77B F2B -60(2) . . . . ?
N1B S1B C77B F2B 55(2) . . . . ?
O1B S1B C77B F3B 63(2) . . . . ?
O2B S1B C77B F3B 170.5(17) . . . . ?
N1B S1B C77B F3B -74.4(17) . . . . ?
O1B S1B C77B F1B -47(2) . . . . ?
O2B S1B C77B F1B 60.4(18) . . . . ?
N1B S1B C77B F1B 175.5(16) . . . . ?
O4A S2A C78A F6A 49.2(13) . . . . ?
O3A S2A C78A F6A -65.5(11) . . . . ?
N1A S2A C78A F6A -178.4(9) . . . . ?
O4A S2A C78A F4A -72.5(13) . . . . ?
O3A S2A C78A F4A 172.9(10) . . . . ?
N1A S2A C78A F4A 59.9(11) . . . . ?
O4A S2A C78A F5A 167.0(11) . . . . ?
O3A S2A C78A F5A 52.4(11) . . . . ?
N1A S2A C78A F5A -60.6(10) . . . . ?
O4B S2B C78B F4B 88.0(13) . . . . ?
O3B S2B C78B F4B -21.8(12) . . . . ?
N1B S2B C78B F4B -123.6(12) . . . . ?
O4B S2B C78B F5B -44.6(14) . . . . ?
O3B S2B C78B F5B -154.4(12) . . . . ?
N1B S2B C78B F5B 103.8(13) . . . . ?
O4B S2B C78B F6B -158.4(12) . . . . ?
O3B S2B C78B F6B 91.8(11) . . . . ?
N1B S2B C78B F6B -9.9(12) . . . . ?
C15 C7 C8 C17 2.7(10) . . . . ?
Ir1 C7 C8 C17 -103.7(6) . . . . ?
C15 C7 C8 Ir1 106.4(6) . . . . ?
C16 C9 C10 C18 3.0(11) . . . . ?
Ir1 C9 C10 C18 105.5(6) . . . . ?
C16 C9 C10 Ir1 -102.5(7) . . . . ?
C19 C11 C12 C21 -2.1(10) . . . . ?
Ir2 C11 C12 C21 104.6(6) . . . . ?
C19 C11 C12 Ir2 -106.7(6) . . . . ?
C20 C13 C14 C22 -3.6(10) . . . . ?
Ir2 C13 C14 C22 -106.0(6) . . . . ?
C20 C13 C14 Ir2 102.4(6) . . . . ?
C8 C7 C15 C16 -95.3(8) . . . . ?
Ir1 C7 C15 C16 -13.1(7) . . . . ?
C10 C9 C16 C15 44.0(9) . . . . ?
Ir1 C9 C16 C15 -37.8(7) . . . . ?
C7 C15 C16 C9 33.5(8) . . . . ?
C7 C8 C17 C18 44.9(9) . . . . ?
Ir1 C8 C17 C18 -36.1(7) . . . . ?
C9 C10 C18 C17 -95.3(8) . . . . ?
Ir1 C10 C18 C17 -13.1(7) . . . . ?
C8 C17 C18 C10 31.9(8) . . . . ?
C12 C11 C19 C20 93.7(8) . . . . ?
Ir2 C11 C19 C20 11.3(7) . . . . ?
C14 C13 C20 C19 -45.7(9) . . . . ?
Ir2 C13 C20 C19 36.1(7) . . . . ?
C11 C19 C20 C13 -31.4(8) . . . . ?
C11 C12 C21 C22 -46.3(9) . . . . ?
Ir2 C12 C21 C22 35.0(7) . . . . ?
C13 C14 C22 C21 94.6(8) . . . . ?
Ir2 C14 C22 C21 12.3(7) . . . . ?
C12 C21 C22 C14 -30.5(8) . . . . ?
C2 C1 C23 C24 -6.0(8) . . . . ?
C6 C1 C23 C24 -136.6(6) . . . . ?
Ir1 C1 C23 C24 77.4(7) . . . . ?
Li1A C1 C23 C24 -66.4(9) . . . . ?
C2 C1 C23 C37 141.3(5) . . . . ?
C6 C1 C23 C37 10.7(6) . . . . ?
Ir1 C1 C23 C37 -135.3(5) . . . . ?
Li1A C1 C23 C37 80.9(8) . . . . ?
C2 C1 C23 Li1A 60.4(8) . . . . ?
C6 C1 C23 Li1A -70.2(8) . . . . ?
Ir1 C1 C23 Li1A 143.7(8) . . . . ?
C37 C23 C24 C40 1.7(9) . . . . ?
C1 C23 C24 C40 146.1(6) . . . . ?
Li1A C23 C24 C40 92.4(8) . . . . ?
C37 C23 C24 C25 -137.3(6) . . . . ?
C1 C23 C24 C25 7.1(9) . . . . ?
Li1A C23 C24 C25 -46.6(8) . . . . ?
C23 C24 C25 C26 -0.1(9) . . . . ?
C40 C24 C25 C26 -143.8(6) . . . . ?
C23 C24 C25 C42 143.6(6) . . . . ?
C40 C24 C25 C42 -0.1(7) . . . . ?
C42 C25 C26 C27 -2.4(8) . . . . ?
C24 C25 C26 C27 136.6(6) . . . . ?
C42 C25 C26 C2 -147.1(6) . . . . ?
C24 C25 C26 C2 -8.1(9) . . . . ?
C42 C25 C26 Li1A -84.7(10) . . . . ?
C24 C25 C26 Li1A 54.3(10) . . . . ?
C42 C25 C26 Li1B -76.4(17) . . . . ?
C24 C25 C26 Li1B 62.6(17) . . . . ?
C1 C2 C26 C25 8.8(8) . . . . ?
C3 C2 C26 C25 143.8(5) . . . . ?
Ir1 C2 C26 C25 -74.5(7) . . . . ?
Li1A C2 C26 C25 76.5(16) . . . . ?
Li1B C2 C26 C25 88.6(17) . . . . ?
C1 C2 C26 C27 -138.4(5) . . . . ?
C3 C2 C26 C27 -3.4(6) . . . . ?
Ir1 C2 C26 C27 138.3(4) . . . . ?
Li1A C2 C26 C27 -70.7(16) . . . . ?
Li1B C2 C26 C27 -58.6(16) . . . . ?
C1 C2 C26 Li1A -67.7(16) . . . . ?
C3 C2 C26 Li1A 67.3(16) . . . . ?
Ir1 C2 C26 Li1A -151.0(16) . . . . ?
C1 C2 C26 Li1B -79.8(16) . . . . ?
C3 C2 C26 Li1B 55.2(16) . . . . ?
Ir1 C2 C26 Li1B -163.1(17) . . . . ?
C25 C26 C27 C44 2.9(8) . . . . ?
C2 C26 C27 C44 151.7(5) . . . . ?
Li1A C26 C27 C44 91.6(11) . . . . ?
Li1B C26 C27 C44 94.8(12) . . . . ?
C25 C26 C27 C28 -143.3(5) . . . . ?
C2 C26 C27 C28 5.6(6) . . . . ?
Li1A C26 C27 C28 -54.6(10) . . . . ?
Li1B C26 C27 C28 -51.4(11) . . . . ?
C25 C26 C27 Li1B -92.0(12) . . . . ?
C2 C26 C27 Li1B 56.9(11) . . . . ?
C25 C26 C27 Li1A -88.7(11) . . . . ?
C2 C26 C27 Li1A 60.2(10) . . . . ?
C44 C27 C28 C29 -3.5(9) . . . . ?
C26 C27 C28 C29 142.8(5) . . . . ?
Li1B C27 C28 C29 80(2) . . . . ?
Li1A C27 C28 C29 90.0(10) . . . . ?
C44 C27 C28 C3 -151.9(5) . . . . ?
C26 C27 C28 C3 -5.5(6) . . . . ?
Li1B C27 C28 C3 -68(2) . . . . ?
Li1A C27 C28 C3 -58.3(9) . . . . ?
C44 C27 C28 Li1B -84(2) . . . . ?
C26 C27 C28 Li1B 63(2) . . . . ?
C44 C27 C28 Li1A -93.6(10) . . . . ?
C26 C27 C28 Li1A 52.8(9) . . . . ?
C4 C3 C28 C29 -8.4(8) . . . . ?
C2 C3 C28 C29 -143.7(5) . . . . ?
Ir2 C3 C28 C29 74.8(7) . . . . ?
Li1B C3 C28 C29 -67(2) . . . . ?
Li1A C3 C28 C29 -79.9(14) . . . . ?
C4 C3 C28 C27 138.6(5) . . . . ?
C2 C3 C28 C27 3.3(6) . . . . ?
Ir2 C3 C28 C27 -138.2(4) . . . . ?
Li1B C3 C28 C27 80(2) . . . . ?
Li1A C3 C28 C27 67.1(14) . . . . ?
C4 C3 C28 Li1B 58(2) . . . . ?
C2 C3 C28 Li1B -77(2) . . . . ?
Ir2 C3 C28 Li1B 142(2) . . . . ?
C4 C3 C28 Li1A 71.5(14) . . . . ?
C2 C3 C28 Li1A -63.9(14) . . . . ?
Ir2 C3 C28 Li1A 154.7(14) . . . . ?
C27 C28 C29 C46 2.8(9) . . . . ?
C3 C28 C29 C46 147.1(6) . . . . ?
Li1B C28 C29 C46 86.2(13) . . . . ?
Li1A C28 C29 C46 83.4(10) . . . . ?
C27 C28 C29 C30 -136.4(6) . . . . ?
C3 C28 C29 C30 7.8(9) . . . . ?
Li1B C28 C29 C30 -53.1(13) . . . . ?
Li1A C28 C29 C30 -55.9(10) . . . . ?
C27 C28 C29 Li1B -83.4(13) . . . . ?
C3 C28 C29 Li1B 60.9(13) . . . . ?
C28 C29 C30 C31 -0.1(9) . . . . ?
C46 C29 C30 C31 -144.1(6) . . . . ?
Li1B C29 C30 C31 -48.0(17) . . . . ?
C28 C29 C30 C48 143.7(6) . . . . ?
C46 C29 C30 C48 -0.3(7) . . . . ?
Li1B C29 C30 C48 95.8(16) . . . . ?
C28 C29 C30 Li1B 47.9(16) . . . . ?
C46 C29 C30 Li1B -96.1(16) . . . . ?
C48 C30 C31 C32 -2.7(9) . . . . ?
C29 C30 C31 C32 136.5(6) . . . . ?
Li1B C30 C31 C32 87.0(16) . . . . ?
C48 C30 C31 C4 -145.7(6) . . . . ?
C29 C30 C31 C4 -6.6(9) . . . . ?
Li1B C30 C31 C4 -56.1(16) . . . . ?
C48 C30 C31 Li1B -89.7(16) . . . . ?
C29 C30 C31 Li1B 49.5(16) . . . . ?
C3 C4 C31 C30 5.5(8) . . . . ?
C5 C4 C31 C30 135.7(6) . . . . ?
Ir2 C4 C31 C30 -78.0(7) . . . . ?
Li1B C4 C31 C30 62.1(14) . . . . ?
Li1A C4 C31 C30 66.3(9) . . . . ?
C3 C4 C31 C32 -140.5(5) . . . . ?
C5 C4 C31 C32 -10.4(6) . . . . ?
Ir2 C4 C31 C32 136.0(5) . . . . ?
Li1B C4 C31 C32 -83.9(14) . . . . ?
Li1A C4 C31 C32 -79.7(9) . . . . ?
C3 C4 C31 Li1B -56.6(14) . . . . ?
C5 C4 C31 Li1B 73.5(14) . . . . ?
Ir2 C4 C31 Li1B -140.1(14) . . . . ?
C30 C31 C32 C50 3.3(9) . . . . ?
C4 C31 C32 C50 150.6(6) . . . . ?
Li1B C31 C32 C50 84(2) . . . . ?
C30 C31 C32 C33 -140.5(6) . . . . ?
C4 C31 C32 C33 6.8(6) . . . . ?
Li1B C31 C32 C33 -60(2) . . . . ?
C50 C32 C33 C34 1.3(9) . . . . ?
C31 C32 C33 C34 145.6(6) . . . . ?
C50 C32 C33 C5 -144.2(6) . . . . ?
C31 C32 C33 C5 0.0(7) . . . . ?
C6 C5 C33 C34 -2.8(9) . . . . ?
C4 C5 C33 C34 -152.1(5) . . . . ?
Li1A C5 C33 C34 -76.3(15) . . . . ?
Li1B C5 C33 C34 -87.9(18) . . . . ?
C6 C5 C33 C32 142.6(6) . . . . ?
C4 C5 C33 C32 -6.7(7) . . . . ?
Li1A C5 C33 C32 69.2(14) . . . . ?
Li1B C5 C33 C32 57.5(17) . . . . ?
C32 C33 C34 C35 -139.4(6) . . . . ?
C5 C33 C34 C35 2.2(9) . . . . ?
C32 C33 C34 C52 -2.0(9) . . . . ?
C5 C33 C34 C52 139.6(6) . . . . ?
C33 C34 C35 C36 0.0(9) . . . . ?
C52 C34 C35 C36 -141.6(6) . . . . ?
C33 C34 C35 C54 141.6(6) . . . . ?
C52 C34 C35 C54 -0.1(7) . . . . ?
C34 C35 C36 C6 -1.7(9) . . . . ?
C54 C35 C36 C6 -139.2(6) . . . . ?
C34 C35 C36 C37 138.2(6) . . . . ?
C54 C35 C36 C37 0.8(9) . . . . ?
C5 C6 C36 C35 1.1(9) . . . . ?
C1 C6 C36 C35 151.2(5) . . . . ?
Li1A C6 C36 C35 78.4(14) . . . . ?
Li1B C6 C36 C35 68.2(17) . . . . ?
C5 C6 C36 C37 -142.5(6) . . . . ?
C1 C6 C36 C37 7.6(6) . . . . ?
Li1A C6 C36 C37 -65.2(13) . . . . ?
Li1B C6 C36 C37 -75.4(17) . . . . ?
C35 C36 C37 C38 -0.9(9) . . . . ?
C6 C36 C37 C38 143.7(6) . . . . ?
C35 C36 C37 C23 -145.2(6) . . . . ?
C6 C36 C37 C23 -0.6(7) . . . . ?
C24 C23 C37 C38 -2.8(9) . . . . ?
C1 C23 C37 C38 -151.3(6) . . . . ?
Li1A C23 C37 C38 -91.0(9) . . . . ?
C24 C23 C37 C36 141.9(6) . . . . ?
C1 C23 C37 C36 -6.6(7) . . . . ?
Li1A C23 C37 C36 53.7(9) . . . . ?
C36 C37 C38 C39 -138.1(6) . . . . ?
C23 C37 C38 C39 1.8(9) . . . . ?
C36 C37 C38 C55 0.2(9) . . . . ?
C23 C37 C38 C55 140.2(6) . . . . ?
C37 C38 C39 C40 0.4(9) . . . . ?
C55 C38 C39 C40 -141.9(6) . . . . ?
C37 C38 C39 C57 141.8(6) . . . . ?
C55 C38 C39 C57 -0.5(7) . . . . ?
C38 C39 C40 C24 -1.5(9) . . . . ?
C57 C39 C40 C24 -139.0(6) . . . . ?
C38 C39 C40 C41 138.4(6) . . . . ?
C57 C39 C40 C41 0.9(9) . . . . ?
C23 C24 C40 C39 0.4(9) . . . . ?
C25 C24 C40 C39 143.6(6) . . . . ?
C23 C24 C40 C41 -143.7(6) . . . . ?
C25 C24 C40 C41 -0.5(7) . . . . ?
C39 C40 C41 C59 -2.0(9) . . . . ?
C24 C40 C41 C59 141.7(6) . . . . ?
C39 C40 C41 C42 -142.8(6) . . . . ?
C24 C40 C41 C42 1.0(7) . . . . ?
C26 C25 C42 C43 0.6(9) . . . . ?
C24 C25 C42 C43 -142.9(6) . . . . ?
C26 C25 C42 C41 144.2(6) . . . . ?
C24 C25 C42 C41 0.7(7) . . . . ?
C59 C41 C42 C43 1.3(9) . . . . ?
C40 C41 C42 C43 142.7(6) . . . . ?
C59 C41 C42 C25 -142.3(6) . . . . ?
C40 C41 C42 C25 -1.0(7) . . . . ?
C25 C42 C43 C44 0.9(9) . . . . ?
C41 C42 C43 C44 -138.4(6) . . . . ?
C25 C42 C43 C61 138.4(6) . . . . ?
C41 C42 C43 C61 -0.8(9) . . . . ?
C28 C27 C44 C45 1.7(9) . . . . ?
C26 C27 C44 C45 -140.5(6) . . . . ?
Li1B C27 C44 C45 -58(2) . . . . ?
Li1A C27 C44 C45 -71.2(15) . . . . ?
C28 C27 C44 C43 140.8(6) . . . . ?
C26 C27 C44 C43 -1.4(9) . . . . ?
Li1B C27 C44 C43 81(2) . . . . ?
Li1A C27 C44 C43 67.8(15) . . . . ?
C42 C43 C44 C27 -0.4(9) . . . . ?
C61 C43 C44 C27 -142.7(6) . . . . ?
C42 C43 C44 C45 142.9(6) . . . . ?
C61 C43 C44 C45 0.7(7) . . . . ?
C27 C44 C45 C46 0.9(9) . . . . ?
C43 C44 C45 C46 -142.3(6) . . . . ?
C27 C44 C45 C62 142.4(6) . . . . ?
C43 C44 C45 C62 -0.7(7) . . . . ?
C44 C45 C46 C47 138.0(6) . . . . ?
C62 C45 C46 C47 0.7(9) . . . . ?
C44 C45 C46 C29 -1.6(9) . . . . ?
C62 C45 C46 C29 -139.0(6) . . . . ?
C28 C29 C46 C45 -0.2(9) . . . . ?
C30 C29 C46 C45 143.6(6) . . . . ?
Li1B C29 C46 C45 65.4(19) . . . . ?
C28 C29 C46 C47 -144.1(6) . . . . ?
C30 C29 C46 C47 -0.3(7) . . . . ?
Li1B C29 C46 C47 -78.5(19) . . . . ?
C45 C46 C47 C64 -1.3(9) . . . . ?
C29 C46 C47 C64 142.4(6) . . . . ?
C45 C46 C47 C48 -142.9(6) . . . . ?
C29 C46 C47 C48 0.8(7) . . . . ?
C64 C47 C48 C49 1.4(9) . . . . ?
C46 C47 C48 C49 143.0(6) . . . . ?
C64 C47 C48 C30 -142.6(6) . . . . ?
C46 C47 C48 C30 -0.9(7) . . . . ?
C31 C30 C48 C49 0.3(9) . . . . ?
C29 C30 C48 C49 -143.2(6) . . . . ?
Li1B C30 C48 C49 -69.9(13) . . . . ?
C31 C30 C48 C47 144.3(6) . . . . ?
C29 C30 C48 C47 0.8(7) . . . . ?
Li1B C30 C48 C47 74.1(12) . . . . ?
C47 C48 C49 C50 -138.2(6) . . . . ?
C30 C48 C49 C50 1.5(9) . . . . ?
C47 C48 C49 C66 -1.5(9) . . . . ?
C30 C48 C49 C66 138.2(6) . . . . ?
C65 C66 C49 C48 0.7(9) . . . . ?
C67 C66 C49 C48 -141.6(6) . . . . ?
C65 C66 C49 C50 141.9(6) . . . . ?
C67 C66 C49 C50 -0.4(7) . . . . ?
C33 C32 C50 C49 138.2(6) . . . . ?
C31 C32 C50 C49 -1.6(9) . . . . ?
C33 C32 C50 C51 0.1(9) . . . . ?
C31 C32 C50 C51 -139.6(6) . . . . ?
C48 C49 C50 C32 -0.8(9) . . . . ?
C66 C49 C50 C32 -142.3(6) . . . . ?
C48 C49 C50 C51 141.1(6) . . . . ?
C66 C49 C50 C51 -0.3(7) . . . . ?
C32 C50 C51 C52 -0.9(9) . . . . ?
C49 C50 C51 C52 -143.1(6) . . . . ?
C32 C50 C51 C67 143.1(6) . . . . ?
C49 C50 C51 C67 0.9(7) . . . . ?
C68 C67 C51 C52 0.7(9) . . . . ?
C66 C67 C51 C52 142.9(6) . . . . ?
C68 C67 C51 C50 -143.4(6) . . . . ?
C66 C67 C51 C50 -1.2(7) . . . . ?
C50 C51 C52 C34 0.2(9) . . . . ?
C67 C51 C52 C34 -138.9(6) . . . . ?
C50 C51 C52 C53 138.7(6) . . . . ?
C67 C51 C52 C53 -0.5(9) . . . . ?
C33 C34 C52 C51 1.2(9) . . . . ?
C35 C34 C52 C51 142.9(6) . . . . ?
C33 C34 C52 C53 -141.8(6) . . . . ?
C35 C34 C52 C53 -0.2(7) . . . . ?
C70 C69 C53 C54 0.1(9) . . . . ?
C68 C69 C53 C54 138.6(6) . . . . ?
C70 C69 C53 C52 -138.1(6) . . . . ?
C68 C69 C53 C52 0.4(9) . . . . ?
C51 C52 C53 C69 -0.1(9) . . . . ?
C34 C52 C53 C69 142.8(6) . . . . ?
C51 C52 C53 C54 -142.6(6) . . . . ?
C34 C52 C53 C54 0.3(7) . . . . ?
C69 C53 C54 C55 -0.4(9) . . . . ?
C52 C53 C54 C55 141.9(6) . . . . ?
C69 C53 C54 C35 -142.6(6) . . . . ?
C52 C53 C54 C35 -0.3(7) . . . . ?
C36 C35 C54 C55 -0.1(9) . . . . ?
C34 C35 C54 C55 -141.5(6) . . . . ?
C36 C35 C54 C53 141.7(6) . . . . ?
C34 C35 C54 C53 0.2(7) . . . . ?
C53 C54 C55 C38 -137.5(6) . . . . ?
C35 C54 C55 C38 -0.6(9) . . . . ?
C53 C54 C55 C56 0.7(9) . . . . ?
C35 C54 C55 C56 137.6(6) . . . . ?
C37 C38 C55 C54 0.5(9) . . . . ?
C39 C38 C55 C54 143.2(6) . . . . ?
C37 C38 C55 C56 -142.3(6) . . . . ?
C39 C38 C55 C56 0.3(7) . . . . ?
C69 C70 C56 C55 0.4(9) . . . . ?
C71 C70 C56 C55 -138.1(6) . . . . ?
C69 C70 C56 C57 137.8(6) . . . . ?
C71 C70 C56 C57 -0.7(9) . . . . ?
C54 C55 C56 C70 -0.8(9) . . . . ?
C38 C55 C56 C70 142.0(6) . . . . ?
C54 C55 C56 C57 -142.8(6) . . . . ?
C38 C55 C56 C57 0.0(7) . . . . ?
C40 C39 C57 C58 0.0(9) . . . . ?
C38 C39 C57 C58 -141.9(6) . . . . ?
C40 C39 C57 C56 142.4(6) . . . . ?
C38 C39 C57 C56 0.5(7) . . . . ?
C70 C56 C57 C58 0.4(9) . . . . ?
C55 C56 C57 C58 142.3(6) . . . . ?
C70 C56 C57 C39 -142.2(6) . . . . ?
C55 C56 C57 C39 -0.3(7) . . . . ?
C39 C57 C58 C72 137.7(6) . . . . ?
C56 C57 C58 C72 -0.1(9) . . . . ?
C39 C57 C58 C59 0.2(9) . . . . ?
C56 C57 C58 C59 -137.7(6) . . . . ?
C71 C72 C58 C57 0.1(9) . . . . ?
C73 C72 C58 C57 -142.7(6) . . . . ?
C71 C72 C58 C59 142.3(6) . . . . ?
C73 C72 C58 C59 -0.6(7) . . . . ?
C40 C41 C59 C60 -137.5(6) . . . . ?
C42 C41 C59 C60 -1.0(9) . . . . ?
C40 C41 C59 C58 2.1(9) . . . . ?
C42 C41 C59 C58 138.5(6) . . . . ?
C57 C58 C59 C41 -1.2(9) . . . . ?
C72 C58 C59 C41 -143.5(6) . . . . ?
C57 C58 C59 C60 143.2(6) . . . . ?
C72 C58 C59 C60 1.0(7) . . . . ?
C41 C59 C60 C61 0.2(9) . . . . ?
C58 C59 C60 C61 -143.5(6) . . . . ?
C41 C59 C60 C73 142.7(6) . . . . ?
C58 C59 C60 C73 -1.0(7) . . . . ?
C74 C73 C60 C61 -0.1(9) . . . . ?
C72 C73 C60 C61 142.8(6) . . . . ?
C74 C73 C60 C59 -142.1(6) . . . . ?
C72 C73 C60 C59 0.7(7) . . . . ?
C59 C60 C61 C43 0.3(9) . . . . ?
C73 C60 C61 C43 -137.6(6) . . . . ?
C59 C60 C61 C62 138.0(6) . . . . ?
C73 C60 C61 C62 0.1(9) . . . . ?
C42 C43 C61 C60 0.0(9) . . . . ?
C44 C43 C61 C60 141.9(6) . . . . ?
C42 C43 C61 C62 -142.3(6) . . . . ?
C44 C43 C61 C62 -0.4(7) . . . . ?
C46 C45 C62 C63 0.3(9) . . . . ?
C44 C45 C62 C63 -141.3(6) . . . . ?
C46 C45 C62 C61 142.2(6) . . . . ?
C44 C45 C62 C61 0.5(7) . . . . ?
C60 C61 C62 C63 -0.2(8) . . . . ?
C43 C61 C62 C63 142.0(6) . . . . ?
C60 C61 C62 C45 -142.3(6) . . . . ?
C43 C61 C62 C45 -0.1(7) . . . . ?
C45 C62 C63 C64 -0.8(9) . . . . ?
C61 C62 C63 C64 -138.0(6) . . . . ?
C45 C62 C63 C74 137.5(6) . . . . ?
C61 C62 C63 C74 0.3(9) . . . . ?
C73 C74 C63 C62 -0.3(9) . . . . ?
C75 C74 C63 C62 -143.2(6) . . . . ?
C73 C74 C63 C64 142.3(6) . . . . ?
C75 C74 C63 C64 -0.6(7) . . . . ?
C48 C47 C64 C65 -0.5(9) . . . . ?
C46 C47 C64 C65 -137.5(6) . . . . ?
C48 C47 C64 C63 137.9(6) . . . . ?
C46 C47 C64 C63 0.8(9) . . . . ?
C62 C63 C64 C47 0.2(9) . . . . ?
C74 C63 C64 C47 -142.6(6) . . . . ?
C62 C63 C64 C65 143.2(6) . . . . ?
C74 C63 C64 C65 0.4(7) . . . . ?
C67 C66 C65 C64 138.0(6) . . . . ?
C49 C66 C65 C64 0.2(9) . . . . ?
C67 C66 C65 C75 -1.0(9) . . . . ?
C49 C66 C65 C75 -138.8(6) . . . . ?
C47 C64 C65 C66 -0.2(9) . . . . ?
C63 C64 C65 C66 -143.3(6) . . . . ?
C47 C64 C65 C75 143.0(6) . . . . ?
C63 C64 C65 C75 -0.1(7) . . . . ?
C76 C75 C65 C66 0.7(9) . . . . ?
C74 C75 C65 C66 143.0(6) . . . . ?
C76 C75 C65 C64 -142.5(6) . . . . ?
C74 C75 C65 C64 -0.3(7) . . . . ?
Cl1B C79B C80B Cl4B 68.7(13) . . . . ?
Cl2B C79B C80B Cl4B -172.3(8) . . . . ?
Cl1B C79B C80B Cl3B -53.1(12) . . . . ?
Cl2B C79B C80B Cl3B 65.9(13) . . . . ?
Cl1A C79A C80A Cl4A 54(2) . . . . ?
Cl2A C79A C80A Cl4A -175.9(12) . . . . ?
Cl1A C79A C80A Cl3A -54.2(18) . . . . ?
Cl2A C79A C80A Cl3A 76.0(16) . . . . ?
